data_7110367
loop_
_publ_author_name
'Sigel, Roland K. O.'
'Thompson, Susan M.'
'Freisinger, Eva'
'Lippert, Bernhard'

_publ_section_title
;
 Combining four different model nucleobases (uracil, adenine, guanine,
 cytosine) via metal binding and H bond formation in a single compound
;
_journal_issue 1
_journal_name_full 'Chemical Communications'
_journal_page_first 19
_journal_paper_doi 10.1039/a807322h
_journal_year 1999
_chemical_formula_sum 'C62 H122.4 Cl4.5 N46.5 O44.2 Pt4'
_chemical_formula_weight 3166.55
_chemical_name_systematic ?
_space_group_IT_number 2
_symmetry_cell_setting triclinic
_symmetry_space_group_name_Hall '-P 1'
_symmetry_space_group_name_H-M 'P -1'
_atom_sites_solution_hydrogens geom
_atom_sites_solution_primary patterson
_atom_sites_solution_secondary difmap
_audit_creation_method SHELXL
_cell_angle_alpha 97.81(3)
_cell_angle_beta 103.21(3)
_cell_angle_gamma 92.16(3)
_cell_formula_units_Z 2
_cell_length_a 15.004(3)
_cell_length_b 17.795(4)
_cell_length_c 21.662(4)
_cell_measurement_reflns_used 10299
_cell_measurement_temperature 126(2)
_cell_measurement_theta_max 20.25
_cell_measurement_theta_min 1.40
_cell_volume 5564(2)
_computing_cell_refinement 'DENZO, SCALEPACK (Otwinowski, Minor, 1997)'
_computing_data_collection 'KappaCCD (Nonius BV, Netherlands)'
_computing_data_reduction 'DENZO, SCALEPACK (Otwinowski, Minor, 1997)'
_computing_molecular_graphics 'Siemens SHELXTL-PLUS(VMS)'
_computing_publication_material SHELXL-93
_computing_structure_refinement 'SHELXL-93 (Sheldrick, 1993)'
_computing_structure_solution 'SHELXS-86 (Sheldrick, 1990)'
_diffrn_ambient_temperature 126(2)
_diffrn_measurement_device Enraf-Nonius-KappaCCD
_diffrn_measurement_method 'profile fitted'
_diffrn_radiation_monochromator graphite
_diffrn_radiation_source 'fine-focus sealed tube'
_diffrn_radiation_type MoK\a
_diffrn_radiation_wavelength 0.71073
_diffrn_reflns_av_R_equivalents 0.043
_diffrn_reflns_av_sigmaI/netI 0.0646
_diffrn_reflns_limit_h_max 14
_diffrn_reflns_limit_h_min 0
_diffrn_reflns_limit_k_max 17
_diffrn_reflns_limit_k_min -17
_diffrn_reflns_limit_l_max 20
_diffrn_reflns_limit_l_min -21
_diffrn_reflns_number 10299
_diffrn_reflns_theta_max 20.25
_diffrn_reflns_theta_min 1.40
_exptl_absorpt_coefficient_mu 5.226
_exptl_absorpt_correction_T_max 0.6230
_exptl_absorpt_correction_T_min 0.1798
_exptl_absorpt_correction_type SCALEPACK
_exptl_crystal_colour colourless
_exptl_crystal_density_diffrn 1.890
_exptl_crystal_density_method 'not measured'
_exptl_crystal_description stick
_exptl_crystal_F_000 3124
_exptl_crystal_size_max 0.50
_exptl_crystal_size_mid 0.14
_exptl_crystal_size_min 0.10
_refine_diff_density_max 2.479
_refine_diff_density_min -2.786
_refine_diff_density_rms 0.149
_refine_ls_extinction_method none
_refine_ls_goodness_of_fit_all 1.069
_refine_ls_goodness_of_fit_obs 1.190
_refine_ls_matrix_type full
_refine_ls_number_parameters 981
_refine_ls_number_reflns 10295
_refine_ls_number_restraints 111
_refine_ls_restrained_S_all 1.096
_refine_ls_restrained_S_obs 1.192
_refine_ls_R_factor_all 0.1062
_refine_ls_R_factor_obs 0.0670
_refine_ls_shift/esd_max -1.118
_refine_ls_shift/esd_mean 0.081
_refine_ls_structure_factor_coef Fsqd
_refine_ls_weighting_details 'w=1/[\s^2^(Fo^2^)+(0.1006P)^2^+42.5737P] where P=(Fo^2^+2Fc^2^)/3'
_refine_ls_weighting_scheme calc
_refine_ls_wR_factor_all 0.1947
_refine_ls_wR_factor_obs 0.1697
_reflns_number_observed 6896
_reflns_number_total 10299
_reflns_observed_criterion >2sigma(I)
_cod_data_source_file 807322hsup1.cif
_cod_data_source_block 8/07322H
_cod_depositor_comments
;
The following automatic conversions were performed:

'_refine_ls_weighting_scheme' value 'calc
w=1/[\s^2^(Fo^2^)+(0.1006P)^2^+42.5737P] where P=(Fo^2^+2Fc^2^)/3'
was changed to 'calc'. New tag '_refine_ls_weighting_details' was
created. The value of the new tag was set to
'w=1/[\s^2^(Fo^2^)+(0.1006P)^2^+42.5737P] where P=(Fo^2^+2Fc^2^)/3'.

Automatic conversion script
Id: cif_fix_values 3143 2015-03-26 13:38:13Z robertas 
;
_cod_original_cell_volume 5564.2(20)
_cod_original_sg_symbol_H-M P-1
_cod_original_formula_sum 'C62 H122.40 Cl4.50 N46.50 O44.20 Pt4'
_cod_database_code 7110367

loop_
_symmetry_equiv_pos_as_xyz
'x, y, z'
'-x, -y, -z'

loop_
_atom_site_aniso_label
_atom_site_aniso_U_11
_atom_site_aniso_U_22
_atom_site_aniso_U_33
_atom_site_aniso_U_23
_atom_site_aniso_U_13
_atom_site_aniso_U_12
Pt1 0.0445(5) 0.0677(5) 0.0460(5) 0.0135(4) 0.0006(4) 0.0062(4)
Pt2 0.0671(6) 0.0693(6) 0.0445(5) 0.0176(4) 0.0041(4) -0.0011(4)
Pt3 0.1315(11) 0.1050(9) 0.1142(10) 0.0007(7) -0.0220(8) 0.0589(8)
Pt4 0.0815(8) 0.0872(7) 0.1078(9) -0.0212(6) -0.0426(6) 0.0299(6)
N11 0.061(12) 0.072(12) 0.063(11) 0.014(9) -0.006(9) 0.005(9)
N12 0.046(10) 0.077(11) 0.043(9) 0.021(8) 0.018(8) -0.004(8)
N21 0.083(14) 0.089(13) 0.082(13) 0.004(10) 0.006(11) -0.018(10)
N22 0.072(13) 0.079(13) 0.123(17) 0.013(11) -0.017(12) 0.000(10)
C11 0.162(26) 0.062(15) 0.073(16) 0.008(12) 0.021(17) 0.005(15)
C12 0.061(15) 0.111(19) 0.091(18) 0.007(14) 0.015(13) 0.026(13)
N3A 0.077(13) 0.067(11) 0.040(10) 0.011(8) -0.018(9) 0.008(9)
N6A 0.057(11) 0.081(11) 0.036(9) 0.021(8) -0.006(8) 0.007(8)
N7A 0.086(13) 0.071(11) 0.035(10) 0.007(8) -0.034(10) -0.002(9)
N9A 0.078(14) 0.084(12) 0.038(10) 0.012(8) -0.024(10) -0.002(10)
C9A 0.092(19) 0.090(17) 0.068(16) 0.007(13) -0.007(14) -0.020(14)
N2G 0.041(10) 0.090(12) 0.051(10) 0.025(8) 0.004(8) -0.004(8)
N3G 0.030(9) 0.064(10) 0.048(10) 0.019(7) 0.017(8) 0.001(7)
C4G 0.044(14) 0.052(12) 0.050(14) 0.006(10) 0.011(11) -0.001(9)
C5G 0.058(16) 0.053(12) 0.030(12) 0.017(9) 0.017(11) 0.004(9)
C6G 0.041(13) 0.046(11) 0.050(13) 0.014(9) 0.007(11) 0.008(9)
O6G 0.049(8) 0.070(9) 0.048(8) 0.021(7) 0.015(7) 0.007(6)
N7G 0.033(10) 0.083(11) 0.049(10) 0.015(8) 0.008(9) 0.016(8)
C8G 0.039(13) 0.091(15) 0.047(14) 0.011(11) 0.009(12) 0.010(11)
N9G 0.048(12) 0.086(12) 0.047(11) 0.017(9) 0.021(10) -0.008(9)
C91G 0.045(14) 0.096(16) 0.067(15) 0.010(12) 0.010(12) -0.008(11)
C92G 0.117(24) 0.103(19) 0.097(19) 0.016(15) 0.038(17) -0.017(16)
N2G2 0.058(12) 0.091(13) 0.077(13) 0.004(10) 0.001(10) 0.011(9)
O6G2 0.063(10) 0.081(10) 0.090(11) 0.005(9) -0.021(9) 0.020(8)
C1C1 0.057(14) 0.080(15) 0.075(15) 0.003(12) 0.007(12) -0.001(11)
O2C1 0.055(9) 0.066(8) 0.060(9) 0.017(7) 0.006(7) 0.003(6)
N4C1 0.051(11) 0.095(12) 0.054(10) 0.025(9) 0.011(9) -0.004(9)
C1C2 0.059(16) 0.112(20) 0.144(25) 0.033(18) -0.017(16) 0.005(14)
O2C2 0.042(9) 0.112(12) 0.111(13) 0.018(10) -0.024(9) -0.009(8)
N4C2 0.087(17) 0.221(27) 0.105(18) 0.065(18) 0.010(14) 0.018(17)
C1C3 0.129(25) 0.148(25) 0.071(18) -0.006(16) -0.049(17) 0.012(19)
O2C3 0.081(12) 0.080(10) 0.088(11) -0.002(8) 0.002(9) 0.009(8)
N4C3 0.062(11) 0.084(12) 0.049(10) 0.009(8) 0.010(9) 0.000(9)
C1C4 0.068(16) 0.124(20) 0.074(16) 0.023(14) 0.016(13) -0.005(14)
O2C4 0.060(10) 0.093(10) 0.060(9) 0.006(7) 0.015(7) -0.001(8)
N4C4 0.067(12) 0.093(13) 0.078(13) 0.002(10) -0.004(10) -0.002(10)
Cl1 0.133(6) 0.078(5) 0.069(5) 0.020(3) 0.009(4) 0.013(4)
O11 0.117(14) 0.091(12) 0.094(12) 0.006(9) 0.011(10) 0.013(10)
O12 0.246(25) 0.095(13) 0.078(13) 0.018(10) -0.001(14) 0.018(14)
O13 0.135(17) 0.063(11) 0.182(19) 0.017(11) 0.024(14) -0.016(10)
O14 0.198(24) 0.193(23) 0.144(19) 0.085(17) 0.090(19) 0.075(18)
Cl2 0.067(4) 0.078(4) 0.062(4) 0.014(3) 0.013(3) 0.006(3)
O1W 0.072(10) 0.101(11) 0.058(9) 0.020(8) 0.013(7) -0.004(8)
O2W 0.095(12) 0.100(12) 0.105(12) -0.002(9) 0.035(10) -0.022(9)
O3W 0.084(13) 0.186(19) 0.113(14) 0.017(13) 0.003(11) -0.006(12)
O4W 0.106(15) 0.181(19) 0.165(19) 0.068(15) 0.011(13) -0.027(13)
O5W 0.115(17) 0.199(21) 0.182(21) 0.083(17) 0.038(15) -0.010(14)

loop_
_atom_site_label
_atom_site_type_symbol
_atom_site_fract_x
_atom_site_fract_y
_atom_site_fract_z
_atom_site_U_iso_or_equiv
_atom_site_thermal_displace_type
_atom_site_occupancy
_atom_site_calc_flag
_atom_site_refinement_flags
_atom_site_disorder_group
Pt1 Pt 0.72947(5) 0.60176(4) 0.82945(4) 0.0538(3) Uani 1 d . .
Pt2 Pt 0.95093(6) 0.60490(5) 0.61751(4) 0.0611(3) Uani 1 d . .
Pt3 Pt 1.09269(9) 0.81509(7) 0.49902(6) 0.1254(5) Uani 1 d D .
Pt4 Pt 1.37427(7) 0.91098(6) 0.34204(5) 0.1055(5) Uani 1 d D .
N11 N 0.6934(11) 0.4871(9) 0.8078(8) 0.069(5) Uani 1 d . .
H11A H 0.6995(11) 0.4681(9) 0.8449(8) 0.089 Uiso 1 calc R .
H11B H 0.6335(11) 0.4807(9) 0.7876(8) 0.089 Uiso 1 calc R .
N12 N 0.7658(10) 0.7162(8) 0.8508(7) 0.054(4) Uani 1 d . .
H12A H 0.8218(10) 0.7234(8) 0.8777(7) 0.070 Uiso 1 calc R .
H12B H 0.7698(10) 0.7340(8) 0.8145(7) 0.070 Uiso 1 calc R .
N21 N 0.9321(12) 0.4929(9) 0.5834(8) 0.088(6) Uani 1 d . .
H21A H 0.9824(38) 0.4701(17) 0.5990(55) 0.115 Uiso 1 calc R .
H21B H 0.9208(99) 0.4864(10) 0.5408(9) 0.115 Uiso 1 calc R .
H21C H 0.8846(62) 0.4728(19) 0.5954(59) 0.115 Uiso 1 calc R .
N22 N 0.9726(12) 0.7179(9) 0.6523(9) 0.098(6) Uani 1 d . .
H22A H 1.0324(15) 0.7298(20) 0.6676(71) 0.128 Uiso 1 calc R .
H22B H 0.9435(90) 0.7287(19) 0.6835(52) 0.128 Uiso 1 calc R .
H22C H 0.9512(100) 0.7447(9) 0.6209(19) 0.128 Uiso 1 calc R .
N31 N 1.1062(23) 0.9241(6) 0.5398(14) 0.223(15) Uiso 1 d D .
H31A H 1.1653(31) 0.9402(61) 0.5509(159) 0.290 Uiso 1 calc R .
H31B H 1.0834(227) 0.9284(31) 0.5745(101) 0.290 Uiso 1 calc R .
H31C H 1.0758(211) 0.9522(30) 0.5120(60) 0.290 Uiso 1 calc R .
N32 N 1.0793(13) 0.7045(10) 0.4588(9) 0.100(6) Uiso 1 d . .
H32A H 1.0935(108) 0.6753(11) 0.4894(10) 0.131 Uiso 1 calc R .
H32B H 1.1168(82) 0.6971(22) 0.4325(60) 0.131 Uiso 1 calc R .
H32C H 1.0216(29) 0.6924(26) 0.4368(65) 0.131 Uiso 1 calc R .
N41 N 1.4176(19) 0.8183(15) 0.2922(13) 0.159(10) Uiso 1 d . .
H41A H 1.4418(19) 0.8335(15) 0.2611(13) 0.207 Uiso 1 calc R .
H41B H 1.4620(19) 0.7979(15) 0.3190(13) 0.207 Uiso 1 calc R .
N42 N 1.3405(17) 1.0084(13) 0.3884(12) 0.137(8) Uiso 1 d . .
H42A H 1.2861(17) 1.0207(13) 0.3660(12) 0.178 Uiso 1 calc R .
H42B H 1.3330(17) 0.9997(13) 0.4269(12) 0.178 Uiso 1 calc R .
C11 C 0.7443(19) 0.4416(12) 0.7683(11) 0.101(8) Uani 1 d . .
H11C H 0.7310(81) 0.3886(12) 0.7691(58) 0.131 Uiso 1 calc R .
H11D H 0.8089(19) 0.4544(61) 0.7848(42) 0.131 Uiso 1 calc R .
H11E H 0.7265(75) 0.4520(64) 0.7250(18) 0.131 Uiso 1 calc R .
C12 C 0.6999(14) 0.7621(13) 0.8812(11) 0.088(7) Uani 1 d . .
H12C H 0.6428(34) 0.7622(64) 0.8502(21) 0.115 Uiso 1 calc R .
H12D H 0.7258(42) 0.8134(23) 0.8956(58) 0.115 Uiso 1 calc R .
H12E H 0.6893(71) 0.7398(45) 0.9171(40) 0.115 Uiso 1 calc R .
C41 C 1.3452(21) 0.7628(17) 0.2645(15) 0.143(11) Uiso 1 d . .
H41C H 1.3141(89) 0.7514(85) 0.2966(26) 0.186 Uiso 1 calc R .
H41D H 1.3693(26) 0.7174(42) 0.2474(87) 0.186 Uiso 1 calc R .
H41E H 1.3029(75) 0.7815(47) 0.2307(65) 0.186 Uiso 1 calc R .
C42 C 1.4014(28) 1.0678(22) 0.3973(19) 0.200(17) Uiso 1 d . .
H42C H 1.4122(155) 1.0928(102) 0.4407(43) 0.260 Uiso 1 calc R .
H42D H 1.3778(91) 1.1028(83) 0.3686(101) 0.260 Uiso 1 calc R .
H42E H 1.4579(71) 1.0506(30) 0.3889(138) 0.260 Uiso 1 calc R .
N1U N 1.2147(15) 0.5721(11) 0.7227(10) 0.100(6) Uiso 1 d . .
C1U C 1.2573(25) 0.5520(20) 0.7849(17) 0.081(11) Uiso 0.60 d P .
H1U1 H 1.2800(130) 0.5024(53) 0.7793(18) 0.106 Uiso 0.60 calc PR .
H1U2 H 1.2128(43) 0.5517(118) 0.8104(40) 0.106 Uiso 0.60 calc PR .
H1U3 H 1.3072(93) 0.5886(69) 0.8061(45) 0.106 Uiso 0.60 calc PR .
C2U C 1.1196(16) 0.5829(12) 0.7063(11) 0.079(6) Uiso 1 d . .
O2U O 1.0703(11) 0.5839(9) 0.7437(8) 0.098(5) Uiso 1 d . .
N3U N 1.0867(11) 0.5940(8) 0.6436(8) 0.060(4) Uiso 1 d . .
C4U C 1.1383(16) 0.5925(12) 0.6004(12) 0.081(7) Uiso 1 d . .
O4U O 1.1015(11) 0.5976(8) 0.5439(8) 0.095(5) Uiso 1 d . .
C5U C 1.2326(16) 0.5834(12) 0.6228(11) 0.083(7) Uiso 1 d D .
C1UA C 1.2982(35) 0.5753(36) 0.5863(27) 0.113(21) Uiso 0.40 d PD .
H1U4 H 1.2774(127) 0.5965(208) 0.5474(91) 0.147 Uiso 0.40 calc PR .
H1U5 H 1.3070(204) 0.5224(38) 0.5759(165) 0.147 Uiso 0.40 calc PR .
H1U6 H 1.3551(82) 0.6016(192) 0.6103(77) 0.147 Uiso 0.40 calc PR .
C6U C 1.2684(21) 0.5738(15) 0.6817(14) 0.115(9) Uiso 1 d . .
H6U H 1.3309(21) 0.5681(15) 0.6949(14) 0.149 Uiso 1 calc R .
N1A N 0.7105(10) 0.6092(8) 0.7348(7) 0.056(4) Uiso 1 d . .
C2A C 0.6203(14) 0.6144(10) 0.6994(10) 0.065(6) Uiso 1 d . .
H2A H 0.5730(14) 0.6159(10) 0.7207(10) 0.084 Uiso 1 calc R .
N3A N 0.6002(12) 0.6171(8) 0.6370(7) 0.067(5) Uani 1 d . .
C4A C 0.6711(14) 0.6156(10) 0.6107(9) 0.052(5) Uiso 1 d . .
C5A C 0.7624(13) 0.6144(10) 0.6425(10) 0.055(5) Uiso 1 d . .
C6A C 0.7825(13) 0.6102(10) 0.7079(9) 0.052(5) Uiso 1 d . .
N6A N 0.8660(10) 0.6018(8) 0.7425(7) 0.059(4) Uani 1 d . .
H6A1 H 0.8737(10) 0.5958(8) 0.7820(7) 0.077 Uiso 1 calc R .
H6A2 H 0.9123(10) 0.6025(8) 0.7253(7) 0.077 Uiso 1 calc R .
N7A N 0.8148(12) 0.6123(9) 0.5982(7) 0.072(5) Uani 1 d . .
C8A C 0.7588(17) 0.6156(12) 0.5437(11) 0.078(6) Uiso 1 d . .
H8A H 0.7777(17) 0.6165(12) 0.5058(11) 0.101 Uiso 1 calc R .
N9A N 0.6702(12) 0.6177(9) 0.5473(7) 0.073(5) Uani 1 d . .
C9A C 0.5874(16) 0.6200(12) 0.4973(10) 0.089(7) Uani 1 d . .
H9A1 H 0.5939(16) 0.6616(12) 0.4736(10) 0.116 Uiso 1 calc R .
H9A2 H 0.5350(16) 0.6275(12) 0.5161(10) 0.116 Uiso 1 calc R .
C92A C 0.5735(27) 0.5444(21) 0.4527(18) 0.188(15) Uiso 1 d . .
H92A H 0.6320(30) 0.5281(82) 0.4476(109) 0.244 Uiso 1 calc R .
H92B H 0.5359(163) 0.5505(44) 0.4117(47) 0.244 Uiso 1 calc R .
H92C H 0.5439(179) 0.5070(47) 0.4708(69) 0.244 Uiso 1 calc R .
N1G N 1.0036(10) 0.5964(7) 0.9985(7) 0.050(4) Uiso 1 d . .
H1G H 1.0589(10) 0.6041(7) 0.9946(7) 0.065 Uiso 1 calc R .
C2G C 0.9915(13) 0.5798(9) 1.0575(8) 0.049(5) Uiso 1 d . .
N2G N 1.0681(10) 0.5773(8) 1.1031(7) 0.061(4) Uani 1 d . .
H2G1 H 1.0643(10) 0.5677(8) 1.1403(7) 0.079 Uiso 1 calc R .
H2G2 H 1.1210(10) 0.5852(8) 1.0952(7) 0.079 Uiso 1 calc R .
N3G N 0.9109(9) 0.5675(8) 1.0700(7) 0.045(4) Uani 1 d . .
C4G C 0.8413(13) 0.5738(10) 1.0179(9) 0.049(5) Uani 1 d . .
C5G C 0.8468(14) 0.5906(9) 0.9592(8) 0.045(5) Uani 1 d . .
C6G C 0.9325(12) 0.6012(9) 0.9457(9) 0.045(5) Uani 1 d . .
O6G O 0.9489(8) 0.6139(7) 0.8940(6) 0.054(3) Uani 1 d . .
N7G N 0.7563(10) 0.5920(8) 0.9228(7) 0.054(4) Uani 1 d . .
C8G C 0.7028(14) 0.5787(11) 0.9593(10) 0.059(5) Uani 1 d . .
H8G H 0.6392(14) 0.5781(11) 0.9470(10) 0.077 Uiso 1 calc R .
N9G N 0.7499(11) 0.5655(9) 1.0180(7) 0.058(4) Uani 1 d . .
C91G C 0.7130(13) 0.5497(12) 1.0718(10) 0.070(6) Uani 1 d . .
H91A H 0.7395(13) 0.5050(12) 1.0876(10) 0.091 Uiso 1 calc R .
H91B H 0.7304(13) 0.5922(12) 1.1063(10) 0.091 Uiso 1 calc R .
C92G C 0.6110(18) 0.5366(14) 1.0536(12) 0.104(8) Uani 1 d . .
H92D H 0.5886(20) 0.5327(87) 1.0912(15) 0.135 Uiso 1 calc R .
H92E H 0.5939(18) 0.4902(46) 1.0240(57) 0.135 Uiso 1 calc R .
H92F H 0.5849(18) 0.5783(43) 1.0337(66) 0.135 Uiso 1 calc R .
N1U2 N 0.7988(16) 0.8070(12) 0.4690(14) 0.186(12) Uiso 1 d G .
C2U2 C 0.8918(18) 0.8112(12) 0.4984(8) 0.156(13) Uiso 1 d G .
N3U2 N 0.9567(12) 0.8192(10) 0.4627(12) 0.124(8) Uiso 1 d G .
C4U2 C 0.9286(17) 0.8230(13) 0.3975(11) 0.150(12) Uiso 1 d G .
C5U2 C 0.8356(20) 0.8188(15) 0.3681(9) 0.258(23) Uiso 1 d G .
H5U2 H 0.8168(30) 0.8214(22) 0.3245(9) 0.335 Uiso 1 calc R .
C6U2 C 0.7707(12) 0.8108(14) 0.4038(15) 0.190(16) Uiso 1 d G .
H6U2 H 0.7085(13) 0.8081(19) 0.3841(21) 0.247 Uiso 1 calc R .
O2U2 O 0.9243(18) 0.8132(15) 0.5568(13) 0.190(10) Uiso 1 d . .
O4U2 O 0.9858(18) 0.8331(14) 0.3663(13) 0.183(9) Uiso 1 d . .
C1U2 C 0.7436(35) 0.8029(28) 0.5054(24) 0.274(25) Uiso 1 d . .
H1U7 H 0.7648(161) 0.7682(187) 0.5350(136) 0.356 Uiso 1 calc R .
H1U8 H 0.6836(74) 0.7850(235) 0.4799(29) 0.356 Uiso 1 calc R .
H1U9 H 0.7410(229) 0.8523(51) 0.5287(156) 0.356 Uiso 1 calc R .
N1A2 N 1.3667(17) 0.8608(11) 0.4179(7) 0.113(7) Uiso 1 d D .
C2A2 C 1.4533(21) 0.8416(16) 0.4573(15) 0.126(10) Uiso 1 d . .
H2A2 H 1.5074(21) 0.8493(16) 0.4442(15) 0.163 Uiso 1 calc R .
N3A2 N 1.4559(17) 0.8138(13) 0.5103(12) 0.119(7) Uiso 1 d . .
C4A2 C 1.3833(17) 0.8073(15) 0.5284(13) 0.106(8) Uiso 1 d D .
C5A2 C 1.2977(16) 0.8224(14) 0.4955(12) 0.096(8) Uiso 1 d D .
C6A2 C 1.2975(18) 0.8473(14) 0.4390(13) 0.098(8) Uiso 1 d . .
N6A2 N 1.2121(15) 0.8611(11) 0.3964(10) 0.114(7) Uiso 1 d . .
H6A3 H 1.2126(15) 0.8771(11) 0.3607(10) 0.149 Uiso 1 calc R .
H6A4 H 1.1609(15) 0.8534(11) 0.4067(10) 0.149 Uiso 1 calc R .
N7A2 N 1.2338(15) 0.8068(11) 0.5268(10) 0.102(6) Uiso 1 d . .
C8A2 C 1.2777(24) 0.7786(17) 0.5843(16) 0.138(11) Uiso 1 d . .
H8A2 H 1.2527(24) 0.7615(17) 0.6158(16) 0.180 Uiso 1 calc R .
N9A2 N 1.3638(18) 0.7840(13) 0.5795(12) 0.122(8) Uiso 1 d . .
C9A2 C 1.4329(29) 0.7489(23) 0.6326(20) 0.193(16) Uiso 1 d . .
H9A3 H 1.4077(29) 0.6988(23) 0.6352(20) 0.252 Uiso 1 calc R .
H9A4 H 1.4899(29) 0.7426(23) 0.6191(20) 0.252 Uiso 1 calc R .
C7A2 C 1.4519(27) 0.7905(22) 0.6916(19) 0.187(16) Uiso 1 d . .
H7A1 H 1.5083(100) 0.7760(112) 0.7167(47) 0.243 Uiso 1 calc R .
H7A2 H 1.4031(93) 0.7814(122) 0.7122(54) 0.243 Uiso 1 calc R .
H7A3 H 1.4579(189) 0.8435(24) 0.6880(20) 0.243 Uiso 1 calc R .
N1G2 N 1.1370(12) 0.9620(9) 0.1648(8) 0.076(5) Uiso 1 d . .
H1G2 H 1.0793(12) 0.9511(9) 0.1602(8) 0.099 Uiso 1 calc R .
C2G2 C 1.1610(15) 0.9925(11) 0.1182(10) 0.071(6) Uiso 1 d . .
N2G2 N 1.0937(11) 1.0036(9) 0.0671(8) 0.079(5) Uani 1 d . .
H2G3 H 1.0374(11) 0.9908(9) 0.0658(8) 0.102 Uiso 1 calc R .
H2G4 H 1.1075(11) 1.0234(9) 0.0361(8) 0.102 Uiso 1 calc R .
N3G2 N 1.2497(13) 1.0160(10) 0.1159(9) 0.086(5) Uiso 1 d . .
C4G2 C 1.3052(16) 0.9979(13) 0.1703(11) 0.084(7) Uiso 1 d . .
C5G2 C 1.2861(16) 0.9642(12) 0.2181(11) 0.081(7) Uiso 1 d . .
C6G2 C 1.1953(17) 0.9453(13) 0.2208(12) 0.080(7) Uiso 1 d . .
O6G2 O 1.1650(9) 0.9176(8) 0.2604(7) 0.085(5) Uani 1 d . .
N7G2 N 1.3731(12) 0.9601(10) 0.2636(8) 0.078(5) Uiso 1 d . .
C8G2 C 1.4318(19) 0.9910(14) 0.2394(12) 0.102(8) Uiso 1 d . .
H8G2 H 1.4937(19) 0.9950(14) 0.2599(12) 0.132 Uiso 1 calc R .
N9G2 N 1.4035(14) 1.0180(11) 0.1838(10) 0.094(6) Uiso 1 d . .
C9G2 C 1.4491(20) 1.0566(16) 0.1488(14) 0.117(9) Uiso 1 d . .
H9G1 H 1.4445(20) 1.1106(16) 0.1612(14) 0.152 Uiso 1 calc R .
H9G2 H 1.4172(20) 1.0440(16) 0.1040(14) 0.152 Uiso 1 calc R .
C7G2 C 1.5467(28) 1.0435(23) 0.1541(20) 0.211(18) Uiso 1 d . .
H7G1 H 1.5816(41) 1.0915(23) 0.1607(149) 0.274 Uiso 1 calc R .
H7G2 H 1.5537(39) 1.0136(149) 0.1154(59) 0.274 Uiso 1 calc R .
H7G3 H 1.5684(62) 1.0169(157) 0.1897(92) 0.274 Uiso 1 calc R .
N1C1 N 1.3450(10) 0.6511(8) 1.0366(7) 0.056(4) Uiso 1 d . .
C1C1 C 1.4207(13) 0.6500(12) 1.0924(10) 0.073(6) Uani 1 d . .
H1C1 H 1.4226(52) 0.5997(20) 1.1040(36) 0.095 Uiso 1 calc R .
H1C2 H 1.4117(43) 0.6854(50) 1.1277(19) 0.095 Uiso 1 calc R .
H1C3 H 1.4775(16) 0.6639(66) 1.0823(20) 0.095 Uiso 1 calc R .
C2C1 C 1.2576(13) 0.6240(10) 1.0368(9) 0.051(5) Uiso 1 d . .
O2C1 O 1.2480(8) 0.5976(7) 1.0852(6) 0.061(3) Uani 1 d . .
N3C1 N 1.1883(9) 0.6283(7) 0.9859(6) 0.045(4) Uiso 1 d . .
C4C1 C 1.2038(13) 0.6581(9) 0.9351(9) 0.049(5) Uiso 1 d . .
N4C1 N 1.1324(10) 0.6612(9) 0.8879(7) 0.066(5) Uani 1 d . .
H4C1 H 1.0789(10) 0.6448(9) 0.8904(7) 0.085 Uiso 1 calc R .
H4C2 H 1.1391(10) 0.6798(9) 0.8545(7) 0.085 Uiso 1 calc R .
C5C1 C 1.2904(13) 0.6859(11) 0.9340(10) 0.066(6) Uiso 1 d . .
H5C1 H 1.3009(13) 0.7077(11) 0.8995(10) 0.086 Uiso 1 calc R .
C6C1 C 1.3600(14) 0.6802(10) 0.9857(9) 0.063(5) Uiso 1 d . .
H6C1 H 1.4194(14) 0.6968(10) 0.9856(9) 0.082 Uiso 1 calc R .
N1C2 N 0.7875(13) 0.9377(9) 0.0980(9) 0.077(5) Uiso 1 d . .
C1C2 C 0.7231(15) 0.9438(14) 0.0355(13) 0.110(9) Uani 1 d . .
H1C4 H 0.7303(80) 0.9027(54) 0.0038(23) 0.143 Uiso 1 calc R .
H1C5 H 0.7366(74) 0.9914(43) 0.0222(41) 0.143 Uiso 1 calc R .
H1C6 H 0.6612(17) 0.9412(94) 0.0405(23) 0.143 Uiso 1 calc R .
C2C2 C 0.8802(18) 0.9459(13) 0.1026(13) 0.084(7) Uiso 1 d . .
O2C2 O 0.9087(9) 0.9600(9) 0.0560(8) 0.095(5) Uani 1 d . .
N3C2 N 0.9390(13) 0.9383(10) 0.1582(10) 0.088(6) Uiso 1 d . .
C4C2 C 0.9105(21) 0.9276(15) 0.2066(15) 0.110(9) Uiso 1 d . .
N4C2 N 0.9749(15) 0.9128(14) 0.2611(11) 0.135(9) Uani 1 d . .
H4C3 H 1.0320(15) 0.9113(14) 0.2606(11) 0.176 Uiso 1 calc R .
H4C4 H 0.9572(15) 0.9052(14) 0.2950(11) 0.176 Uiso 1 calc R .
C5C2 C 0.8157(22) 0.9148(16) 0.2055(15) 0.128(10) Uiso 1 d . .
H5C2 H 0.7948(22) 0.9009(16) 0.2399(15) 0.166 Uiso 1 calc R .
C6C2 C 0.7577(19) 0.9251(13) 0.1479(13) 0.102(8) Uiso 1 d . .
H6C2 H 0.6948(19) 0.9229(13) 0.1447(13) 0.132 Uiso 1 calc R .
N1C3 N 0.0228(13) 0.7252(10) 0.2233(9) 0.087(6) Uiso 1 d . .
C1C3 C 0.0894(19) 0.7070(16) 0.2827(11) 0.130(11) Uani 1 d . .
H1C7 H 0.0990(100) 0.6537(25) 0.2775(39) 0.169 Uiso 1 calc R .
H1C8 H 0.0645(58) 0.7200(98) 0.3195(18) 0.169 Uiso 1 calc R .
H1C9 H 0.1469(43) 0.7359(80) 0.2887(50) 0.169 Uiso 1 calc R .
C2C3 C 0.0586(18) 0.7440(12) 0.1743(11) 0.075(6) Uiso 1 d . .
O2C3 O 0.1390(11) 0.7473(8) 0.1775(7) 0.087(5) Uani 1 d . .
N3C3 N -0.0058(12) 0.7564(9) 0.1200(8) 0.070(5) Uiso 1 d . .
C4C3 C -0.0992(15) 0.7511(11) 0.1144(11) 0.072(6) Uiso 1 d . .
N4C3 N -0.1539(11) 0.7617(8) 0.0605(7) 0.065(4) Uani 1 d . .
H4C5 H -0.1314(11) 0.7718(8) 0.0291(7) 0.085 Uiso 1 calc R .
H4C6 H -0.2123(11) 0.7585(8) 0.0563(7) 0.085 Uiso 1 calc R .
C5C3 C -0.1328(17) 0.7329(12) 0.1659(11) 0.083(7) Uiso 1 d . .
H5C3 H -0.1953(17) 0.7295(12) 0.1640(11) 0.108 Uiso 1 calc R .
C6C3 C -0.0676(17) 0.7199(12) 0.2209(11) 0.089(7) Uiso 1 d . .
H6C3 H -0.0875(17) 0.7075(12) 0.2561(11) 0.115 Uiso 1 calc R .
N1C4 N -0.0372(12) 0.1689(9) 0.0815(8) 0.074(5) Uiso 1 d . .
C1C4 C 0.0277(15) 0.1682(14) 0.1441(10) 0.088(7) Uani 1 d . .
H1CX H 0.0018(41) 0.1356(59) 0.1684(27) 0.115 Uiso 1 calc R .
H1CY H 0.0391(70) 0.2188(18) 0.1673(28) 0.115 Uiso 1 calc R .
H1CZ H 0.0844(34) 0.1495(70) 0.1372(10) 0.115 Uiso 1 calc R .
C2C4 C -0.0027(16) 0.1969(11) 0.0341(10) 0.065(6) Uiso 1 d . .
O2C4 O 0.0767(9) 0.2179(8) 0.0443(6) 0.072(4) Uani 1 d . .
N3C4 N -0.0675(12) 0.2026(9) -0.0207(8) 0.072(5) Uiso 1 d . .
C4C4 C -0.1595(15) 0.1801(11) -0.0276(10) 0.068(6) Uiso 1 d . .
N4C4 N -0.2135(12) 0.1911(9) -0.0836(8) 0.084(5) Uani 1 d . .
H4C7 H -0.2715(12) 0.1793(9) -0.0918(8) 0.109 Uiso 1 calc R .
H4C8 H -0.1901(12) 0.2101(9) -0.1113(8) 0.109 Uiso 1 calc R .
C5C4 C -0.1881(15) 0.1516(11) 0.0179(10) 0.074(6) Uiso 1 d . .
H5C4 H -0.2498(15) 0.1361(11) 0.0121(10) 0.096 Uiso 1 calc R .
C6C4 C -0.1267(15) 0.1449(12) 0.0740(11) 0.079(6) Uiso 1 d . .
H6C4 H -0.1458(15) 0.1243(12) 0.1065(11) 0.103 Uiso 1 calc R .
Cl1 Cl 0.2445(6) 0.1787(4) 0.2938(3) 0.095(2) Uani 1 d . .
O11 O 0.1709(12) 0.2242(9) 0.2705(8) 0.104(5) Uani 1 d . .
O12 O 0.2879(17) 0.2094(10) 0.3575(9) 0.146(8) Uani 1 d . .
O13 O 0.2053(13) 0.1050(9) 0.2921(10) 0.130(7) Uani 1 d . .
O14 O 0.3073(17) 0.1789(13) 0.2545(11) 0.163(9) Uani 1 d . .
Cl2 Cl 1.3024(4) 0.6226(3) 0.4160(3) 0.0689(14) Uani 1 d . .
O21 O 1.3278(13) 0.6414(11) 0.4846(10) 0.128(6) Uiso 1 d . .
O22 O 1.2556(22) 0.5511(16) 0.3966(13) 0.100(8) Uiso 0.60 d P .
O23 O 1.2068(43) 0.6355(35) 0.3947(27) 0.150(20) Uiso 0.40 d P .
O24 O 1.3858(30) 0.6126(27) 0.3909(20) 0.102(13) Uiso 0.40 d P .
O22A O 1.3276(38) 0.5482(28) 0.3948(23) 0.124(16) Uiso 0.40 d P .
O23A O 1.2456(20) 0.6787(16) 0.3914(13) 0.094(8) Uiso 0.60 d P .
O24A O 1.3613(24) 0.6677(21) 0.3918(16) 0.129(11) Uiso 0.60 d P .
Cl3 Cl 0.7963(6) 0.1972(5) 0.2375(4) 0.122(2) Uiso 1 d D .
O31 O 0.8641(14) 0.2424(11) 0.2177(10) 0.140(7) Uiso 1 d D .
O32 O 0.7695(25) 0.1265(16) 0.1997(15) 0.123(11) Uiso 0.60 d PD .
O33 O 0.8072(22) 0.2279(18) 0.3067(12) 0.121(10) Uiso 0.60 d PD .
O34 O 0.7309(31) 0.2534(25) 0.2244(23) 0.199(18) Uiso 0.60 d PD .
O33A O 0.8430(31) 0.1761(28) 0.3028(18) 0.122(15) Uiso 0.40 d PD .
O32A O 0.8314(52) 0.1224(26) 0.2325(38) 0.208(30) Uiso 0.40 d PD .
O34A O 0.6998(29) 0.1980(51) 0.2379(40) 0.228(34) Uiso 0.40 d PD .
Cl4 Cl 0.8330(12) 0.6221(9) 0.3797(8) 0.169(8) Uiso 0.50 d PD 1
O41 O 0.9001(29) 0.6683(28) 0.3639(27) 0.204(22) Uiso 0.50 d PD 1
O42 O 0.8810(20) 0.5859(18) 0.4292(13) 0.104(10) Uiso 0.50 d PD 1
O43 O 0.7836(19) 0.6020(16) 0.3159(10) 0.088(9) Uiso 0.50 d PD 1
O44 O 0.7461(17) 0.6379(23) 0.3905(20) 0.126(14) Uiso 0.50 d PD 1
N40 N 0.8330(12) 0.6221(9) 0.3797(8) 0.085(10) Uiso 0.25 d PD 2
O41A O 0.8776(25) 0.6074(27) 0.3404(15) 0.085(10) Uiso 0.25 d PD 2
O42A O 0.8722(25) 0.6388(29) 0.4354(10) 0.085(10) Uiso 0.25 d PD 2
O43A O 0.7505(14) 0.6099(31) 0.3650(20) 0.085(10) Uiso 0.25 d PD 2
Cl5 Cl 0.6290(9) 0.9843(7) 0.4251(6) 0.141(4) Uiso 0.60 d PD .
O51 O 0.7168(14) 0.9867(14) 0.4650(11) 0.141(4) Uiso 0.60 d PD .
O53 O 0.5652(16) 0.9965(14) 0.4638(12) 0.141(4) Uiso 0.60 d PD .
Cl5A Cl 0.6579(12) 0.9746(10) 0.3700(9) 0.141(4) Uiso 0.40 d PD .
O51A O 0.7506(14) 0.9756(16) 0.4050(17) 0.141(4) Uiso 0.40 d PD .
O52A O 0.6222(16) 1.0427(11) 0.3858(10) 0.252(14) Uiso 1 d D .
O53A O 0.6573(25) 0.9636(18) 0.3036(12) 0.141(4) Uiso 0.40 d PD .
O54A O 0.6073(14) 0.9137(10) 0.3845(9) 0.193(10) Uiso 1 d D .
N60 N 0.5105(13) 0.4241(16) 0.1584(14) 0.119(8) Uiso 1 d D .
O61 O 0.5279(15) 0.3838(13) 0.2071(11) 0.156(8) Uiso 1 d D .
O62 O 0.4990(16) 0.3882(15) 0.1129(14) 0.178(10) Uiso 1 d D .
O63 O 0.4942(19) 0.4872(18) 0.1751(14) 0.209(11) Uiso 1 d D .
N70 N 0.4397(20) 0.8466(14) 0.1050(16) 0.134(9) Uiso 1 d . .
O71 O 0.4120(17) 0.8569(14) 0.0545(13) 0.167(9) Uiso 1 d . .
O72 O 0.4147(16) 0.8346(12) 0.1522(12) 0.155(8) Uiso 1 d . .
O73 O 0.5363(18) 0.8504(13) 0.1230(11) 0.164(8) Uiso 1 d . .
N80 N 0.6114(41) 0.6276(31) 0.2662(28) 0.209(25) Uiso 0.25 d PD .
O81 O 0.6257(64) 0.5861(48) 0.2212(40) 0.209(25) Uiso 0.25 d PD .
O82 O 0.5437(52) 0.6161(56) 0.2853(46) 0.209(25) Uiso 0.25 d PD .
O83 O 0.6681(58) 0.6800(47) 0.2925(46) 0.209(25) Uiso 0.25 d PD .
O4WA O 0.9634(30) 0.5995(24) 0.3268(21) 0.050(12) Uiso 0.25 d P .
O1W O 1.9736(9) 0.5395(8) 0.2008(6) 0.077(4) Uani 1 d . .
O2W O 0.6550(11) 0.7343(9) 0.0478(8) 0.100(5) Uani 1 d . .
O3W O 0.6459(12) 0.7241(12) 0.1793(9) 0.132(7) Uani 1 d . .
O4W O 0.4635(13) 0.1844(12) 0.0235(10) 0.151(8) Uani 1 d . .
O5W O 0.5524(14) 0.2344(13) 0.1450(11) 0.160(8) Uani 1 d . .
O6W O 0.5243(18) 0.7092(15) 0.3569(13) 0.135(9) Uiso 0.75 d P .
O7W O 0.0350(42) 1.0893(33) 0.3320(29) 0.224(23) Uiso 0.50 d P .
O8W O 0.1126(42) 1.0400(34) 0.3873(29) 0.216(23) Uiso 0.50 d P .
O9W O 0.0513(30) 0.9926(24) 0.4240(21) 0.152(15) Uiso 0.50 d P .
O10W O 0.6075(26) 0.8396(20) 0.2432(18) 0.156(13) Uiso 0.60 d P .
O11W O 1.1436(41) 0.9431(33) 0.6733(29) 0.267(25) Uiso 0.60 d P .

loop_
_atom_type_symbol
_atom_type_description
_atom_type_scat_dispersion_real
_atom_type_scat_dispersion_imag
_atom_type_scat_source
C C 0.0033 0.0016 'International Tables Vol C Tables 4.2.6.8 and 6.1.1.4'
H H 0.0000 0.0000 'International Tables Vol C Tables 4.2.6.8 and 6.1.1.4'
N N 0.0061 0.0033 'International Tables Vol C Tables 4.2.6.8 and 6.1.1.4'
O O 0.0106 0.0060 'International Tables Vol C Tables 4.2.6.8 and 6.1.1.4'
Cl Cl 0.1484 0.1585 'International Tables Vol C Tables 4.2.6.8 and 6.1.1.4'
Pt Pt -1.7033 8.3905 'International Tables Vol C Tables 4.2.6.8 and 6.1.1.4'

loop_
_geom_angle_atom_site_label_1
_geom_angle_atom_site_label_2
_geom_angle_atom_site_label_3
_geom_angle
N7G Pt1 N1A 176.2(6)
N7G Pt1 N12 91.0(6)
N1A Pt1 N12 89.6(5)
N7G Pt1 N11 89.2(6)
N1A Pt1 N11 90.2(6)
N12 Pt1 N11 179.8(6)
N21 Pt2 N7A 90.0(7)
N21 Pt2 N3U 89.2(7)
N7A Pt2 N3U 175.2(6)
N21 Pt2 N22 178.9(7)
N7A Pt2 N22 91.1(7)
N3U Pt2 N22 89.8(7)
N31 Pt3 N3U2 92.4(11)
N31 Pt3 N32 179.4(11)
N3U2 Pt3 N32 87.8(8)
N31 Pt3 N7A2 91.1(11)
N3U2 Pt3 N7A2 174.0(9)
N32 Pt3 N7A2 88.8(8)
N7G2 Pt4 N1A2 176.3(9)
N7G2 Pt4 N42 91.1(9)
N1A2 Pt4 N42 88.6(9)
N7G2 Pt4 N41 85.1(9)
N1A2 Pt4 N41 95.5(10)
N42 Pt4 N41 174.5(11)
C11 N11 Pt1 117.2(14)
C11 N11 H11A 108.0(11)
Pt1 N11 H11A 108.0(4)
C11 N11 H11B 108.1(12)
Pt1 N11 H11B 108.0(4)
H11A N11 H11B 107.2
C12 N12 Pt1 114.3(12)
C12 N12 H12A 108.7(10)
Pt1 N12 H12A 108.7(4)
C12 N12 H12B 108.6(10)
Pt1 N12 H12B 108.7(4)
H12A N12 H12B 107.6
Pt2 N21 H21A 109.4(5)
Pt2 N21 H21B 109.5(5)
H21A N21 H21B 109.5
Pt2 N21 H21C 109.5(5)
H21A N21 H21C 109.5
H21B N21 H21C 109.5
Pt2 N22 H22A 109.4(5)
Pt2 N22 H22B 109.6(6)
H22A N22 H22B 109.47(11)
Pt2 N22 H22C 109.4(5)
H22A N22 H22C 109.47(12)
H22B N22 H22C 109.5
Pt3 N31 H31A 111.1(10)
Pt3 N31 H31B 111.6(10)
H31A N31 H31B 107.8(3)
Pt3 N31 H31C 110.2(9)
H31A N31 H31C 107.87(13)
H31B N31 H31C 108.08(6)
Pt3 N32 H32A 109.4(5)
Pt3 N32 H32B 109.5(6)
H32A N32 H32B 109.5
Pt3 N32 H32C 109.5(5)
H32A N32 H32C 109.47(6)
H32B N32 H32C 109.5
C41 N41 Pt4 111.7(21)
C41 N41 H41A 109.3(18)
Pt4 N41 H41A 109.2(8)
C41 N41 H41B 109.3(18)
Pt4 N41 H41B 109.3(8)
H41A N41 H41B 107.9
C42 N42 Pt4 115.1(25)
C42 N42 H42A 108.6(22)
Pt4 N42 H42A 108.5(7)
C42 N42 H42B 108.4(21)
Pt4 N42 H42B 108.5(7)
H42A N42 H42B 107.5
N11 C11 H11C 109.4(11)
N11 C11 H11D 109.5(12)
H11C C11 H11D 109.47(9)
N11 C11 H11E 109.4(11)
H11C C11 H11E 109.47(9)
H11D C11 H11E 109.47(13)
N12 C12 H12C 109.5(10)
N12 C12 H12D 109.5(10)
H12C C12 H12D 109.47(8)
N12 C12 H12E 109.4(10)
H12C C12 H12E 109.5(2)
H12D C12 H12E 109.47(10)
N41 C41 H41C 109.6(18)
N41 C41 H41D 109.4(18)
H41C C41 H41D 109.4
N41 C41 H41E 109.6(18)
H41C C41 H41E 109.4
H41D C41 H41E 109.4
N42 C42 H42C 109.5(22)
N42 C42 H42D 109.3(22)
H42C C42 H42D 109.47(6)
N42 C42 H42E 109.6(22)
H42C C42 H42E 109.5(2)
H42D C42 H42E 109.47(7)
C6U N1U C2U 123.2(24)
C6U N1U C1U 116.1(26)
C2U N1U C1U 120.6(24)
N1U C1U H1U1 109.4(16)
N1U C1U H1U2 109.5(17)
H1U1 C1U H1U2 109.47(11)
N1U C1U H1U3 109.5(16)
H1U1 C1U H1U3 109.5(2)
H1U2 C1U H1U3 109.47(14)
O2U C2U N3U 121.7(22)
O2U C2U N1U 124.0(22)
N3U C2U N1U 114.3(20)
C4U N3U C2U 123.9(19)
C4U N3U Pt2 120.6(14)
C2U N3U Pt2 115.3(14)
O4U C4U N3U 119.4(22)
O4U C4U C5U 123.9(23)
N3U C4U C5U 116.6(21)
C1UA C5U C6U 110.3(35)
C1UA C5U C4U 126.9(34)
C6U C5U C4U 122.6(25)
C5U C1UA H1U4 109.3(29)
C5U C1UA H1U5 109.5(28)
H1U4 C1UA H1U5 109.45(9)
C5U C1UA H1U6 109.7(29)
H1U4 C1UA H1U6 109.5(2)
H1U5 C1UA H1U6 109.4(2)
C5U C6U N1U 119.4(28)
C5U C6U H6U 120.3(18)
N1U C6U H6U 120.3(16)
C6A N1A C2A 121.9(16)
C6A N1A Pt1 120.2(12)
C2A N1A Pt1 117.8(13)
N3A C2A N1A 122.6(18)
N3A C2A H2A 118.6(12)
N1A C2A H2A 118.7(11)
C2A N3A C4A 114.9(17)
N3A C4A C5A 126.2(19)
N3A C4A N9A 127.2(18)
C5A C4A N9A 106.5(18)
C6A C5A N7A 133.3(18)
C6A C5A C4A 118.3(19)
N7A C5A C4A 108.2(17)
N6A C6A N1A 119.9(17)
N6A C6A C5A 124.0(18)
N1A C6A C5A 116.0(17)
C6A N6A H6A1 120.1(10)
C6A N6A H6A2 119.9(10)
H6A1 N6A H6A2 120.0
C8A N7A C5A 106.3(19)
C8A N7A Pt2 128.7(17)
C5A N7A Pt2 124.9(12)
N7A C8A N9A 113.3(21)
N7A C8A H8A 123.3(14)
N9A C8A H8A 123.4(12)
C8A N9A C4A 105.5(17)
C8A N9A C9A 130.3(19)
C4A N9A C9A 124.2(19)
N9A C9A C92A 107.6(22)
N9A C9A H9A1 110.2(11)
C92A C9A H9A1 110.1(17)
N9A C9A H9A2 110.2(12)
C92A C9A H9A2 110.3(18)
H9A1 C9A H9A2 108.5
C9A C92A H92A 109.6(17)
C9A C92A H92B 109.4(17)
H92A C92A H92B 109.4
C9A C92A H92C 109.4(17)
H92A C92A H92C 109.5
H92B C92A H92C 109.45(8)
C6G N1G C2G 124.5(16)
C6G N1G H1G 117.7(11)
C2G N1G H1G 117.8(10)
N3G C2G N2G 119.6(16)
N3G C2G N1G 124.0(16)
N2G C2G N1G 116.4(17)
C2G N2G H2G1 119.9(10)
C2G N2G H2G2 120.1(10)
H2G1 N2G H2G2 120.0
C2G N3G C4G 110.9(15)
C5G C4G N3G 129.0(18)
C5G C4G N9G 107.6(17)
N3G C4G N9G 123.4(17)
C6G C5G C4G 119.7(18)
C6G C5G N7G 133.0(16)
C4G C5G N7G 107.2(16)
O6G C6G N1G 120.7(17)
O6G C6G C5G 127.4(16)
N1G C6G C5G 111.8(17)
C8G N7G C5G 106.8(15)
C8G N7G Pt1 131.2(13)
C5G N7G Pt1 121.6(12)
N7G C8G N9G 112.3(17)
N7G C8G H8G 123.9(11)
N9G C8G H8G 123.9(11)
C8G N9G C4G 106.1(15)
C8G N9G C91G 127.9(17)
C4G N9G C91G 126.0(17)
C92G C91G N9G 111.9(17)
C92G C91G H91A 109.2(13)
N9G C91G H91A 109.2(11)
C92G C91G H91B 109.3(12)
N9G C91G H91B 109.2(10)
H91A C91G H91B 107.9
C91G C92G H92D 109.5(12)
C91G C92G H92E 109.5(13)
H92D C92G H92E 109.47(10)
C91G C92G H92F 109.4(13)
H92D C92G H92F 109.5
H92E C92G H92F 109.47(6)
C1U2 N1U2 C2U2 116.3(35)
C1U2 N1U2 C6U2 123.7(35)
C2U2 N1U2 C6U2 120.0
O2U2 C2U2 N3U2 114.6(25)
O2U2 C2U2 N1U2 125.2(25)
N3U2 C2U2 N1U2 120.0
C2U2 N3U2 C4U2 120.0
C2U2 N3U2 Pt3 122.8(16)
C4U2 N3U2 Pt3 116.9(16)
O4U2 C4U2 N3U2 120.1(26)
O4U2 C4U2 C5U2 119.8(26)
N3U2 C4U2 C5U2 120.0
C6U2 C5U2 C4U2 120.0
C6U2 C5U2 H5U2 120.0
C4U2 C5U2 H5U2 120.0
C5U2 C6U2 N1U2 120.0
C5U2 C6U2 H6U2 120.0
N1U2 C6U2 H6U2 120.0
N1U2 C1U2 H1U7 110.1(27)
N1U2 C1U2 H1U8 108.6(29)
H1U7 C1U2 H1U8 109.4(4)
N1U2 C1U2 H1U9 110.1(26)
H1U7 C1U2 H1U9 109.31(8)
H1U8 C1U2 H1U9 109.2(3)
C6A2 N1A2 C2A2 114.7(18)
C6A2 N1A2 Pt4 128.4(19)
C2A2 N1A2 Pt4 116.8(17)
N3A2 C2A2 N1A2 121.1(26)
N3A2 C2A2 H2A2 119.5(19)
N1A2 C2A2 H2A2 119.4(14)
C4A2 N3A2 C2A2 118.4(28)
N3A2 C4A2 N9A2 133.1(26)
N3A2 C4A2 C5A2 126.0(29)
N9A2 C4A2 C5A2 100.9(26)
N7A2 C5A2 C4A2 111.1(25)
N7A2 C5A2 C6A2 135.3(24)
C4A2 C5A2 C6A2 113.6(26)
N1A2 C6A2 C5A2 126.1(24)
N1A2 C6A2 N6A2 113.3(25)
C5A2 C6A2 N6A2 120.7(24)
C6A2 N6A2 H6A3 120.3(14)
C6A2 N6A2 H6A4 119.7(15)
H6A3 N6A2 H6A4 120.0
C5A2 N7A2 C8A2 108.4(24)
C5A2 N7A2 Pt3 128.3(18)
C8A2 N7A2 Pt3 123.2(20)
N9A2 C8A2 N7A2 99.7(28)
N9A2 C8A2 H8A2 129.9(20)
N7A2 C8A2 H8A2 130.4(17)
C8A2 N9A2 C4A2 119.7(28)
C8A2 N9A2 C9A2 114.1(29)
C4A2 N9A2 C9A2 125.5(27)
C7A2 C9A2 N9A2 115.0(36)
C7A2 C9A2 H9A3 109.0(27)
N9A2 C9A2 H9A3 108.8(18)
C7A2 C9A2 H9A4 107.9(26)
N9A2 C9A2 H9A4 108.5(19)
H9A3 C9A2 H9A4 107.5
C9A2 C7A2 H7A1 109.8(27)
C9A2 C7A2 H7A2 108.8(26)
H7A1 C7A2 H7A2 109.5(2)
C9A2 C7A2 H7A3 109.8(27)
H7A1 C7A2 H7A3 109.5(2)
H7A2 C7A2 H7A3 109.47(11)
C2G2 N1G2 C6G2 127.1(21)
C2G2 N1G2 H1G2 116.6(13)
C6G2 N1G2 H1G2 116.3(13)
N1G2 C2G2 N2G2 118.1(20)
N1G2 C2G2 N3G2 126.6(21)
N2G2 C2G2 N3G2 115.3(19)
C2G2 N2G2 H2G3 120.1(12)
C2G2 N2G2 H2G4 119.9(12)
H2G3 N2G2 H2G4 120.0
C4G2 N3G2 C2G2 105.2(19)
C5G2 C4G2 N3G2 131.4(23)
C5G2 C4G2 N9G2 109.5(22)
N3G2 C4G2 N9G2 119.1(21)
C4G2 C5G2 C6G2 121.8(24)
C4G2 C5G2 N7G2 106.8(21)
C6G2 C5G2 N7G2 131.2(22)
O6G2 C6G2 N1G2 121.0(23)
O6G2 C6G2 C5G2 131.2(24)
N1G2 C6G2 C5G2 107.8(22)
C8G2 N7G2 C5G2 104.0(20)
C8G2 N7G2 Pt4 136.8(18)
C5G2 N7G2 Pt4 119.2(15)
N7G2 C8G2 N9G2 119.2(25)
N7G2 C8G2 H8G2 120.3(15)
N9G2 C8G2 H8G2 120.5(15)
C8G2 N9G2 C9G2 132.2(24)
C8G2 N9G2 C4G2 100.4(21)
C9G2 N9G2 C4G2 127.4(22)
N9G2 C9G2 C7G2 117.4(28)
N9G2 C9G2 H9G1 107.9(15)
C7G2 C9G2 H9G1 107.8(20)
N9G2 C9G2 H9G2 107.5(15)
C7G2 C9G2 H9G2 108.6(20)
H9G1 C9G2 H9G2 107.2
C9G2 C7G2 H7G1 109.4(20)
C9G2 C7G2 H7G2 108.9(20)
H7G1 C7G2 H7G2 109.46(9)
C9G2 C7G2 H7G3 110.1(20)
H7G1 C7G2 H7G3 109.5(2)
H7G2 C7G2 H7G3 109.4
C6C1 N1C1 C2C1 119.9(17)
C6C1 N1C1 C1C1 120.0(16)
C2C1 N1C1 C1C1 120.1(16)
N1C1 C1C1 H1C1 109.4(10)
N1C1 C1C1 H1C2 109.4(10)
H1C1 C1C1 H1C2 109.5
N1C1 C1C1 H1C3 109.6(10)
H1C1 C1C1 H1C3 109.5
H1C2 C1C1 H1C3 109.47(9)
O2C1 C2C1 N3C1 123.9(17)
O2C1 C2C1 N1C1 117.0(17)
N3C1 C2C1 N1C1 119.1(17)
C4C1 N3C1 C2C1 120.6(16)
N4C1 C4C1 N3C1 116.8(16)
N4C1 C4C1 C5C1 121.9(17)
N3C1 C4C1 C5C1 121.3(18)
C4C1 N4C1 H4C1 120.0(10)
C4C1 N4C1 H4C2 120.0(10)
H4C1 N4C1 H4C2 120.0
C6C1 C5C1 C4C1 117.3(19)
C6C1 C5C1 H5C1 121.3(12)
C4C1 C5C1 H5C1 121.3(12)
N1C1 C6C1 C5C1 121.8(19)
N1C1 C6C1 H6C1 119.2(11)
C5C1 C6C1 H6C1 119.1(12)
C6C2 N1C2 C2C2 119.7(23)
C6C2 N1C2 C1C2 121.6(22)
C2C2 N1C2 C1C2 118.7(20)
N1C2 C1C2 H1C4 109.4(12)
N1C2 C1C2 H1C5 109.5(11)
H1C4 C1C2 H1C5 109.5
N1C2 C1C2 H1C6 109.5(13)
H1C4 C1C2 H1C6 109.5
H1C5 C1C2 H1C6 109.5
O2C2 C2C2 N3C2 120.9(24)
O2C2 C2C2 N1C2 119.8(24)
N3C2 C2C2 N1C2 119.3(24)
C4C2 N3C2 C2C2 121.1(25)
N3C2 C4C2 C5C2 123.4(30)
N3C2 C4C2 N4C2 118.1(28)
C5C2 C4C2 N4C2 117.3(28)
C4C2 N4C2 H4C3 119.9(16)
C4C2 N4C2 H4C4 120.1(16)
H4C3 N4C2 H4C4 120.0
C6C2 C5C2 C4C2 113.1(29)
C6C2 C5C2 H5C2 123.3(18)
C4C2 C5C2 H5C2 123.6(19)
N1C2 C6C2 C5C2 123.0(28)
N1C2 C6C2 H6C2 118.6(15)
C5C2 C6C2 H6C2 118.5(18)
C2C3 N1C3 C6C3 123.7(22)
C2C3 N1C3 C1C3 117.6(21)
C6C3 N1C3 C1C3 118.7(21)
N1C3 C1C3 H1C7 109.5(12)
N1C3 C1C3 H1C8 109.6(14)
H1C7 C1C3 H1C8 109.4
N1C3 C1C3 H1C9 109.6(14)
H1C7 C1C3 H1C9 109.38(10)
H1C8 C1C3 H1C9 109.38(6)
O2C3 C2C3 N1C3 122.1(23)
O2C3 C2C3 N3C3 122.8(22)
N1C3 C2C3 N3C3 115.0(22)
C4C3 N3C3 C2C3 124.1(19)
N4C3 C4C3 N3C3 119.1(20)
N4C3 C4C3 C5C3 121.9(21)
N3C3 C4C3 C5C3 119.0(21)
C4C3 N4C3 H4C5 120.0(12)
C4C3 N4C3 H4C6 120.0(12)
H4C5 N4C3 H4C6 120.0
C4C3 C5C3 C6C3 117.0(23)
C4C3 C5C3 H5C3 121.6(14)
C6C3 C5C3 H5C3 121.4(15)
N1C3 C6C3 C5C3 121.1(23)
N1C3 C6C3 H6C3 119.3(14)
C5C3 C6C3 H6C3 119.5(14)
C6C4 N1C4 C2C4 123.8(19)
C6C4 N1C4 C1C4 119.0(18)
C2C4 N1C4 C1C4 117.1(18)
N1C4 C1C4 H1CX 109.5(11)
N1C4 C1C4 H1CY 109.5(11)
H1CX C1C4 H1CY 109.5
N1C4 C1C4 H1CZ 109.4(11)
H1CX C1C4 H1CZ 109.5
H1CY C1C4 H1CZ 109.5
O2C4 C2C4 N3C4 125.2(20)
O2C4 C2C4 N1C4 120.2(20)
N3C4 C2C4 N1C4 114.5(20)
C2C4 N3C4 C4C4 121.6(18)
C5C4 C4C4 N4C4 124.9(21)
C5C4 C4C4 N3C4 121.6(21)
N4C4 C4C4 N3C4 113.6(19)
C4C4 N4C4 H4C7 120.1(12)
C4C4 N4C4 H4C8 119.9(12)
H4C7 N4C4 H4C8 120.0
C4C4 C5C4 C6C4 119.6(22)
C4C4 C5C4 H5C4 120.2(14)
C6C4 C5C4 H5C4 120.2(14)
N1C4 C6C4 C5C4 118.9(21)
N1C4 C6C4 H6C4 120.6(12)
C5C4 C6C4 H6C4 120.5(14)
O14 Cl1 O13 111.9(14)
O14 Cl1 O12 110.2(16)
O13 Cl1 O12 109.7(12)
O14 Cl1 O11 108.7(12)
O13 Cl1 O11 107.1(12)
O12 Cl1 O11 109.1(12)
O22 Cl2 O24A 135.7(19)
O22 Cl2 O23A 109.6(17)
O24A Cl2 O23A 76.8(18)
O22 Cl2 O21 111.7(14)
O24A Cl2 O21 107.0(16)
O23A Cl2 O21 108.0(14)
O22 Cl2 O22A 45.4(20)
O24A Cl2 O22A 100.3(25)
O23A Cl2 O22A 138.8(23)
O21 Cl2 O22A 111.9(21)
O22 Cl2 O23 73.5(26)
O24A Cl2 O23 113.9(29)
O23A Cl2 O23 39.6(22)
O21 Cl2 O23 108.0(24)
O22A Cl2 O23 115.4(32)
O22 Cl2 O24 102.3(21)
O24A Cl2 O24 43.0(17)
O23A Cl2 O24 115.4(21)
O21 Cl2 O24 109.8(18)
O22A Cl2 O24 59.0(24)
O23 Cl2 O24 140.5(28)
O22A O22 Cl2 69.4(32)
O22A O22 O23 119.8(42)
Cl2 O22 O23 54.5(23)
O23A O23 Cl2 68.9(43)
O23A O23 O22 116.4(57)
Cl2 O23 O22 52.0(22)
O24A O24 O22A 120.9(49)
O24A O24 Cl2 64.6(32)
O22A O24 Cl2 58.9(27)
O22 O22A O24 123.8(49)
O22 O22A Cl2 65.2(31)
O24 O22A Cl2 62.1(27)
O23 O23A Cl2 71.5(42)
O23 O23A O24A 119.7(48)
Cl2 O23A O24A 51.3(15)
O24 O24A Cl2 72.4(33)
O24 O24A O23A 119.2(40)
Cl2 O24A O23A 51.9(15)
O32 Cl3 O32A 43.0(30)
O32 Cl3 O34 113.8(26)
O32A Cl3 O34 156.6(39)
O32 Cl3 O34A 83.7(36)
O32A Cl3 O34A 115.0(47)
O34 Cl3 O34A 48.0(32)
O32 Cl3 O31 114.6(17)
O32A Cl3 O31 102.2(31)
O34 Cl3 O31 90.7(23)
O34A Cl3 O31 138.3(37)
O32 Cl3 O33 135.2(20)
O32A Cl3 O33 108.9(33)
O34 Cl3 O33 86.3(23)
O34A Cl3 O33 81.9(35)
O31 Cl3 O33 104.2(16)
O32 Cl3 O33A 103.0(23)
O32A Cl3 O33A 67.3(34)
O34 Cl3 O33A 127.8(27)
O34A Cl3 O33A 104.6(39)
O31 Cl3 O33A 106.8(20)
O33 Cl3 O33A 42.1(18)
O32A O32 Cl3 71.2(27)
O33A O33 Cl3 70.8(22)
O34A O34 Cl3 66.6(27)
O33 O33A Cl3 67.1(21)
O33 O33A O32A 120.5(33)
Cl3 O33A O32A 54.0(20)
O32 O32A Cl3 65.8(26)
O32 O32A O33A 114.4(45)
Cl3 O32A O33A 58.7(23)
O34 O34A Cl3 65.4(26)
O43 Cl4 O42 137.9(23)
O43 Cl4 O44 83.5(23)
O42 Cl4 O44 109.2(26)
O43 Cl4 O41 93.9(28)
O42 Cl4 O41 104.9(31)
O44 Cl4 O41 131.1(33)
O41A N40 O43A 120.4(9)
O41A N40 O42A 119.0(9)
O43A N40 O42A 119.8(9)
N40 O41A O4WA 148.7(36)
Cl5A Cl5 O51 94.8(12)
Cl5A Cl5 O54A 61.3(7)
O51 Cl5 O54A 110.8(11)
Cl5A Cl5 O53 156.4(14)
O51 Cl5 O53 108.6(11)
O54A Cl5 O53 110.6(11)
Cl5A Cl5 O52A 59.3(7)
O51 Cl5 O52A 111.2(11)
O54A Cl5 O52A 108.0(10)
O53 Cl5 O52A 107.7(11)
Cl5A Cl5 O51A 45.9(9)
O51 Cl5 O51A 48.9(13)
O54A Cl5 O51A 83.6(10)
O53 Cl5 O51A 157.4(15)
O52A Cl5 O51A 83.0(10)
Cl5 O51 O51A 86.3(11)
Cl5 O51 Cl5A 41.8(7)
O51A O51 Cl5A 44.5(7)
Cl5 Cl5A O52A 62.9(8)
Cl5 Cl5A O54A 61.4(8)
O52A Cl5A O54A 110.8(11)
Cl5 Cl5A O53A 161.4(15)
O52A Cl5A O53A 109.7(12)
O54A Cl5A O53A 110.1(12)
Cl5 Cl5A O51A 90.9(14)
O52A Cl5A O51A 110.1(12)
O54A Cl5A O51A 108.5(11)
O53A Cl5A O51A 107.7(12)
Cl5 Cl5A O51 43.4(8)
O52A Cl5A O51 84.0(10)
O54A Cl5A O51 82.5(10)
O53A Cl5A O51 155.1(16)
O51A Cl5A O51 47.5(14)
Cl5A O51A O51 88.0(12)
Cl5A O51A Cl5 43.2(8)
O51 O51A Cl5 44.8(8)
Cl5A O52A Cl5 57.8(9)
Cl5 O54A Cl5A 57.3(9)
O62 N60 O63 134.5(37)
O62 N60 O61 111.5(32)
O63 N60 O61 111.9(31)
O71 N70 O72 141.3(36)
O71 N70 O73 113.4(32)
O72 N70 O73 105.3(29)
O83 N80 O81 118.5(8)
O83 N80 O82 121.3(9)
O81 N80 O82 120.2(9)
O9W O8W O7W 107.8(42)

loop_
_geom_bond_atom_site_label_1
_geom_bond_atom_site_label_2
_geom_bond_distance
Pt1 N7G 2.003(15)
Pt1 N1A 2.028(15)
Pt1 N12 2.050(14)
Pt1 N11 2.05(2)
Pt2 N21 2.01(2)
Pt2 N7A 2.00(2)
Pt2 N3U 2.01(2)
Pt2 N22 2.04(2)
Pt3 N31 2.002(5)
Pt3 N3U2 2.02(2)
Pt3 N32 2.02(2)
Pt3 N7A2 2.08(2)
Pt4 N7G2 2.01(2)
Pt4 N1A2 1.997(5)
Pt4 N42 2.02(2)
Pt4 N41 2.06(3)
N11 C11 1.46(3)
N11 H11A 0.90
N11 H11B 0.90
N12 C12 1.51(2)
N12 H12A 0.90
N12 H12B 0.90
N21 H21A 0.89
N21 H21B 0.89
N21 H21C 0.89
N22 H22A 0.89
N22 H22B 0.89
N22 H22C 0.89
N31 H31A 0.912(2)
N31 H31B 0.91
N31 H31C 0.91
N32 H32A 0.89
N32 H32B 0.89
N32 H32C 0.89
N41 C41 1.41(3)
N41 H41A 0.90
N41 H41B 0.90
N42 C42 1.33(4)
N42 H42A 0.90
N42 H42B 0.90
C11 H11C 0.96
C11 H11D 0.96
C11 H11E 0.96
C12 H12C 0.96
C12 H12D 0.960(2)
C12 H12E 0.96
C41 H41C 0.96
C41 H41D 0.96
C41 H41E 0.96
C42 H42C 0.96
C42 H42D 0.96
C42 H42E 0.960(2)
N1U C6U 1.33(3)
N1U C2U 1.42(3)
N1U C1U 1.45(4)
C1U H1U1 0.96
C1U H1U2 0.96
C1U H1U3 0.96
C2U O2U 1.22(2)
C2U N3U 1.38(2)
N3U C4U 1.34(2)
C4U O4U 1.24(2)
C4U C5U 1.41(3)
C5U C1UA 1.397(8)
C5U C6U 1.30(3)
C1UA H1U4 0.9602(12)
C1UA H1U5 0.96
C1UA H1U6 0.9602(13)
C6U H6U 0.93
N1A C6A 1.34(2)
N1A C2A 1.41(2)
C2A N3A 1.32(2)
C2A H2A 0.93
N3A C4A 1.32(2)
C4A C5A 1.39(2)
C4A N9A 1.38(2)
C5A C6A 1.39(2)
C5A N7A 1.37(2)
C6A N6A 1.33(2)
N6A H6A1 0.86
N6A H6A2 0.86
N7A C8A 1.29(2)
C8A N9A 1.35(3)
C8A H8A 0.93
N9A C9A 1.46(2)
C9A C92A 1.52(4)
C9A H9A1 0.97
C9A H9A2 0.97
C92A H92A 0.96
C92A H92B 0.96
C92A H92C 0.96
N1G C6G 1.39(2)
N1G C2G 1.40(2)
N1G H1G 0.86
C2G N3G 1.32(2)
C2G N2G 1.34(2)
N2G H2G1 0.86
N2G H2G2 0.86
N3G C4G 1.37(2)
C4G C5G 1.36(2)
C4G N9G 1.37(2)
C5G C6G 1.39(2)
C5G N7G 1.41(2)
C6G O6G 1.25(2)
N7G C8G 1.29(2)
C8G N9G 1.36(2)
C8G H8G 0.93
N9G C91G 1.46(2)
C91G C92G 1.49(3)
C91G H91A 0.97
C91G H91B 0.97
C92G H92D 0.96
C92G H92E 0.96
C92G H92F 0.96
N1U2 C1U2 1.27(5)
N1U2 C2U2 1.39
N1U2 C6U2 1.39
C2U2 O2U2 1.24(3)
C2U2 N3U2 1.39
N3U2 C4U2 1.39
C4U2 O4U2 1.23(3)
C4U2 C5U2 1.39
C5U2 C6U2 1.39
C5U2 H5U2 0.93
C6U2 H6U2 0.93
C1U2 H1U7 0.96
C1U2 H1U8 0.96
C1U2 H1U9 0.961(3)
N1A2 C6A2 1.25(3)
N1A2 C2A2 1.46(3)
C2A2 N3A2 1.30(3)
C2A2 H2A2 0.93
N3A2 C4A2 1.25(3)
C4A2 N9A2 1.32(3)
C4A2 C5A2 1.374(5)
C5A2 N7A2 1.33(3)
C5A2 C6A2 1.36(3)
C6A2 N6A2 1.45(3)
N6A2 H6A3 0.86
N6A2 H6A4 0.86
N7A2 C8A2 1.43(3)
C8A2 N9A2 1.32(3)
C8A2 H8A2 0.93
N9A2 C9A2 1.58(4)
C9A2 C7A2 1.35(4)
C9A2 H9A3 0.97
C9A2 H9A4 0.97
C7A2 H7A1 0.960(2)
C7A2 H7A2 0.96
C7A2 H7A3 0.960(2)
N1G2 C2G2 1.32(2)
N1G2 C6G2 1.40(3)
N1G2 H1G2 0.86
C2G2 N2G2 1.36(2)
C2G2 N3G2 1.39(2)
N2G2 H2G3 0.86
N2G2 H2G4 0.86
N3G2 C4G2 1.37(3)
C4G2 C5G2 1.34(3)
C4G2 N9G2 1.46(3)
C5G2 C6G2 1.41(3)
C5G2 N7G2 1.46(3)
C6G2 O6G2 1.21(2)
N7G2 C8G2 1.27(3)
C8G2 N9G2 1.34(3)
C8G2 H8G2 0.93
N9G2 C9G2 1.36(3)
C9G2 C7G2 1.47(4)
C9G2 H9G1 0.97
C9G2 H9G2 0.97
C7G2 H7G1 0.960(2)
C7G2 H7G2 0.96
C7G2 H7G3 0.9603(11)
N1C1 C6C1 1.34(2)
N1C1 C2C1 1.38(2)
N1C1 C1C1 1.46(2)
C1C1 H1C1 0.96
C1C1 H1C2 0.96
C1C1 H1C3 0.960(2)
C2C1 O2C1 1.24(2)
C2C1 N3C1 1.34(2)
N3C1 C4C1 1.35(2)
C4C1 N4C1 1.31(2)
C4C1 C5C1 1.38(2)
N4C1 H4C1 0.86
N4C1 H4C2 0.86
C5C1 C6C1 1.36(2)
C5C1 H5C1 0.93
C6C1 H6C1 0.93
N1C2 C6C2 1.30(3)
N1C2 C2C2 1.37(3)
N1C2 C1C2 1.49(3)
C1C2 H1C4 0.96
C1C2 H1C5 0.96
C1C2 H1C6 0.96
C2C2 O2C2 1.23(3)
C2C2 N3C2 1.35(3)
N3C2 C4C2 1.25(3)
C4C2 C5C2 1.43(4)
C4C2 N4C2 1.41(3)
N4C2 H4C3 0.86
N4C2 H4C4 0.86
C5C2 C6C2 1.39(3)
C5C2 H5C2 0.93
C6C2 H6C2 0.93
N1C3 C2C3 1.37(3)
N1C3 C6C3 1.34(3)
N1C3 C1C3 1.52(3)
C1C3 H1C7 0.96
C1C3 H1C8 0.96
C1C3 H1C9 0.9609(12)
C2C3 O2C3 1.19(2)
C2C3 N3C3 1.39(3)
N3C3 C4C3 1.38(2)
C4C3 N4C3 1.31(2)
C4C3 C5C3 1.40(3)
N4C3 H4C5 0.86
N4C3 H4C6 0.86
C5C3 C6C3 1.41(3)
C5C3 H5C3 0.93
C6C3 H6C3 0.93
N1C4 C6C4 1.36(2)
N1C4 C2C4 1.39(2)
N1C4 C1C4 1.48(2)
C1C4 H1CX 0.96
C1C4 H1CY 0.96
C1C4 H1CZ 0.96
C2C4 O2C4 1.20(2)
C2C4 N3C4 1.37(2)
N3C4 C4C4 1.39(2)
C4C4 C5C4 1.31(3)
C4C4 N4C4 1.34(2)
N4C4 H4C7 0.86
N4C4 H4C8 0.86
C5C4 C6C4 1.37(3)
C5C4 H5C4 0.93
C6C4 H6C4 0.93
Cl1 O14 1.41(2)
Cl1 O13 1.41(2)
Cl1 O12 1.41(2)
Cl1 O11 1.43(2)
Cl2 O22 1.39(3)
Cl2 O24A 1.40(3)
Cl2 O23A 1.42(3)
Cl2 O21 1.43(2)
Cl2 O22A 1.44(5)
Cl2 O23 1.44(6)
Cl2 O24 1.48(4)
O22 O22A 1.09(5)
O22 O23 1.70(6)
O23 O23A 0.97(6)
O24 O24A 1.06(4)
O24 O22A 1.44(6)
O23A O24A 1.75(4)
Cl3 O32 1.40(2)
Cl3 O32A 1.45(4)
Cl3 O34 1.44(3)
Cl3 O34A 1.45(4)
Cl3 O31 1.45(2)
Cl3 O33 1.49(2)
Cl3 O33A 1.53(3)
O32 O32A 1.04(7)
O33 O33A 1.09(5)
O34 O34A 1.18(8)
O33A O32A 1.65(8)
Cl4 O43 1.401(10)
Cl4 O42 1.398(10)
Cl4 O44 1.407(10)
Cl4 O41 1.406(10)
N40 O41A 1.206(10)
N40 O43A 1.208(10)
N40 O42A 1.208(10)
O41A O4WA 1.39(5)
Cl5 Cl5A 1.35(2)
Cl5 O51 1.40(2)
Cl5 O54A 1.41(2)
Cl5 O53 1.41(2)
Cl5 O52A 1.42(2)
Cl5 O51A 1.98(3)
O51 O51A 1.49(4)
O51 Cl5A 2.02(2)
Cl5A O52A 1.38(2)
Cl5A O54A 1.41(2)
Cl5A O53A 1.42(2)
Cl5A O51A 1.42(2)
N60 O62 1.07(3)
N60 O63 1.18(3)
N60 O61 1.34(3)
N70 O71 1.12(3)
N70 O72 1.21(3)
N70 O73 1.41(3)
N80 O83 1.222(11)
N80 O81 1.205(11)
N80 O82 1.202(13)
O7W O8W 1.81(7)
O8W O9W 1.63(6)

loop_
_geom_torsion_atom_site_label_1
_geom_torsion_atom_site_label_2
_geom_torsion_atom_site_label_3
_geom_torsion_atom_site_label_4
_geom_torsion
N7G Pt1 N11 C11 -121.5(15)
N1A Pt1 N11 C11 54.8(15)
N12 Pt1 N11 C11 6.4(1000)
N7G Pt1 N12 C12 -69.2(13)
N1A Pt1 N12 C12 114.5(13)
N11 Pt1 N12 C12 162.9(1000)
N7G2 Pt4 N41 C41 -100.2(22)
N1A2 Pt4 N41 C41 76.2(23)
N42 Pt4 N41 C41 -145.7(100)
N7G2 Pt4 N42 C42 -61.8(27)
N1A2 Pt4 N42 C42 121.9(27)
N41 Pt4 N42 C42 -16.4(123)
C6U N1U C2U O2U -177.6(23)
C1U N1U C2U O2U 7.6(36)
C6U N1U C2U N3U 1.2(31)
C1U N1U C2U N3U -173.6(21)
O2U C2U N3U C4U -179.2(20)
N1U C2U N3U C4U 1.9(28)
O2U C2U N3U Pt2 -3.8(26)
N1U C2U N3U Pt2 177.4(13)
N21 Pt2 N3U C4U 80.7(15)
N7A Pt2 N3U C4U 160.6(66)
N22 Pt2 N3U C4U -99.1(16)
N21 Pt2 N3U C2U -94.9(14)
N7A Pt2 N3U C2U -15.1(78)
N22 Pt2 N3U C2U 85.2(14)
C2U N3U C4U O4U 174.9(19)
Pt2 N3U C4U O4U -0.4(27)
C2U N3U C4U C5U -3.7(29)
Pt2 N3U C4U C5U -179.0(14)
O4U C4U C5U C1UA -3.0(49)
N3U C4U C5U C1UA 175.6(37)
O4U C4U C5U C6U -175.9(23)
N3U C4U C5U C6U 2.6(34)
C1UA C5U C6U N1U -173.7(34)
C4U C5U C6U N1U 0.3(39)
C2U N1U C6U C5U -2.3(38)
C1U N1U C6U C5U 172.8(24)
N7G Pt1 N1A C6A -18.0(97)
N12 Pt1 N1A C6A 80.8(13)
N11 Pt1 N1A C6A -99.1(13)
N7G Pt1 N1A C2A 162.9(86)
N12 Pt1 N1A C2A -98.3(12)
N11 Pt1 N1A C2A 81.9(12)
C6A N1A C2A N3A 3.1(26)
Pt1 N1A C2A N3A -177.9(13)
N1A C2A N3A C4A -0.8(25)
C2A N3A C4A C5A -2.6(27)
C2A N3A C4A N9A 179.9(17)
N3A C4A C5A C6A 3.7(28)
N9A C4A C5A C6A -178.4(16)
N3A C4A C5A N7A 179.5(17)
N9A C4A C5A N7A -2.6(20)
C2A N1A C6A N6A -177.1(15)
Pt1 N1A C6A N6A 3.9(21)
C2A N1A C6A C5A -1.8(24)
Pt1 N1A C6A C5A 179.2(12)
N7A C5A C6A N6A -0.7(32)
C4A C5A C6A N6A 173.8(16)
N7A C5A C6A N1A -175.7(18)
C4A C5A C6A N1A -1.2(24)
C6A C5A N7A C8A 177.6(20)
C4A C5A N7A C8A 2.7(20)
C6A C5A N7A Pt2 -2.1(29)
C4A C5A N7A Pt2 -177.0(11)
N21 Pt2 N7A C8A -78.7(17)
N3U Pt2 N7A C8A -158.5(65)
N22 Pt2 N7A C8A 101.2(18)
N21 Pt2 N7A C5A 100.8(15)
N3U Pt2 N7A C5A 21.0(79)
N22 Pt2 N7A C5A -79.2(15)
C5A N7A C8A N9A -1.8(23)
Pt2 N7A C8A N9A 177.9(12)
N7A C8A N9A C4A 0.2(23)
N7A C8A N9A C9A -178.6(18)
N3A C4A N9A C8A 179.4(19)
C5A C4A N9A C8A 1.5(20)
N3A C4A N9A C9A -1.7(29)
C5A C4A N9A C9A -179.7(17)
C8A N9A C9A C92A 66.9(30)
C4A N9A C9A C92A -111.6(25)
C6G N1G C2G N3G -0.7(24)
C6G N1G C2G N2G 179.8(14)
N2G C2G N3G C4G 179.0(15)
N1G C2G N3G C4G -0.5(22)
C2G N3G C4G C5G -0.4(24)
C2G N3G C4G N9G -178.5(15)
N3G C4G C5G C6G 2.4(27)
N9G C4G C5G C6G -179.3(15)
N3G C4G C5G N7G -178.7(16)
N9G C4G C5G N7G -0.4(18)
C2G N1G C6G O6G -177.8(14)
C2G N1G C6G C5G 2.5(21)
C4G C5G C6G O6G 177.2(16)
N7G C5G C6G O6G -1.4(31)
C4G C5G C6G N1G -3.1(22)
N7G C5G C6G N1G 178.3(16)
C6G C5G N7G C8G -179.8(18)
C4G C5G N7G C8G 1.5(19)
C6G C5G N7G Pt1 6.3(25)
C4G C5G N7G Pt1 -172.4(11)
N1A Pt1 N7G C8G -151.3(84)
N12 Pt1 N7G C8G 109.9(17)
N11 Pt1 N7G C8G -70.3(17)
N1A Pt1 N7G C5G 20.9(98)
N12 Pt1 N7G C5G -77.8(13)
N11 Pt1 N7G C5G 102.0(13)
C5G N7G C8G N9G -2.1(21)
Pt1 N7G C8G N9G 171.0(12)
N7G C8G N9G C4G 1.9(21)
N7G C8G N9G C91G 179.0(17)
C5G C4G N9G C8G -0.8(19)
N3G C4G N9G C8G 177.6(16)
C5G C4G N9G C91G -178.0(16)
N3G C4G N9G C91G 0.4(27)
C8G N9G C91G C92G 9.1(28)
C4G N9G C91G C92G -174.3(18)
C1U2 N1U2 C2U2 O2U2 -2.0(34)
C6U2 N1U2 C2U2 O2U2 175.2(26)
C1U2 N1U2 C2U2 N3U2 -177.2(33)
C6U2 N1U2 C2U2 N3U2 0.0
O2U2 C2U2 N3U2 C4U2 -175.7(23)
N1U2 C2U2 N3U2 C4U2 0.0
O2U2 C2U2 N3U2 Pt3 10.7(21)
N1U2 C2U2 N3U2 Pt3 -173.7(13)
N31 Pt3 N3U2 C2U2 -82.1(14)
N32 Pt3 N3U2 C2U2 97.3(11)
N7A2 Pt3 N3U2 C2U2 152.3(73)
N31 Pt3 N3U2 C4U2 104.0(14)
N32 Pt3 N3U2 C4U2 -76.6(12)
N7A2 Pt3 N3U2 C4U2 -21.6(79)
C2U2 N3U2 C4U2 O4U2 177.1(25)
Pt3 N3U2 C4U2 O4U2 -8.9(24)
C2U2 N3U2 C4U2 C5U2 0.0
Pt3 N3U2 C4U2 C5U2 174.0(12)
O4U2 C4U2 C5U2 C6U2 -177.1(25)
N3U2 C4U2 C5U2 C6U2 0.0
C4U2 C5U2 C6U2 N1U2 0.0
C1U2 N1U2 C6U2 C5U2 177.0(35)
C2U2 N1U2 C6U2 C5U2 0.0
N7G2 Pt4 N1A2 C6A2 -18.3(134)
N42 Pt4 N1A2 C6A2 66.1(24)
N41 Pt4 N1A2 C6A2 -117.6(24)
N7G2 Pt4 N1A2 C2A2 166.3(111)
N42 Pt4 N1A2 C2A2 -109.3(19)
N41 Pt4 N1A2 C2A2 67.0(20)
C6A2 N1A2 C2A2 N3A2 -1.1(38)
Pt4 N1A2 C2A2 N3A2 174.9(20)
N1A2 C2A2 N3A2 C4A2 -3.3(41)
C2A2 N3A2 C4A2 N9A2 -177.6(28)
C2A2 N3A2 C4A2 C5A2 4.3(45)
N3A2 C4A2 C5A2 N7A2 177.6(26)
N9A2 C4A2 C5A2 N7A2 -1.0(29)
N3A2 C4A2 C5A2 C6A2 -0.8(41)
N9A2 C4A2 C5A2 C6A2 -179.4(22)
C2A2 N1A2 C6A2 C5A2 5.0(39)
Pt4 N1A2 C6A2 C5A2 -170.5(19)
C2A2 N1A2 C6A2 N6A2 -175.3(19)
Pt4 N1A2 C6A2 N6A2 9.2(33)
N7A2 C5A2 C6A2 N1A2 177.9(27)
C4A2 C5A2 C6A2 N1A2 -4.3(40)
N7A2 C5A2 C6A2 N6A2 -1.8(45)
C4A2 C5A2 C6A2 N6A2 176.0(21)
C4A2 C5A2 N7A2 C8A2 -0.6(30)
C6A2 C5A2 N7A2 C8A2 177.3(29)
C4A2 C5A2 N7A2 Pt3 -177.9(17)
C6A2 C5A2 N7A2 Pt3 0.0(44)
N31 Pt3 N7A2 C5A2 -88.0(22)
N3U2 Pt3 N7A2 C5A2 37.7(86)
N32 Pt3 N7A2 C5A2 92.7(21)
N31 Pt3 N7A2 C8A2 95.1(22)
N3U2 Pt3 N7A2 C8A2 -139.2(70)
N32 Pt3 N7A2 C8A2 -84.3(20)
C5A2 N7A2 C8A2 N9A2 1.9(29)
Pt3 N7A2 C8A2 N9A2 179.4(16)
N7A2 C8A2 N9A2 C4A2 -2.9(34)
N7A2 C8A2 N9A2 C9A2 -173.9(24)
N3A2 C4A2 N9A2 C8A2 -175.8(30)
C5A2 C4A2 N9A2 C8A2 2.6(34)
N3A2 C4A2 N9A2 C9A2 -6.0(52)
C5A2 C4A2 N9A2 C9A2 172.4(27)
C8A2 N9A2 C9A2 C7A2 -73.7(44)
C4A2 N9A2 C9A2 C7A2 116.0(40)
C6G2 N1G2 C2G2 N2G2 179.4(18)
C6G2 N1G2 C2G2 N3G2 -1.4(33)
N1G2 C2G2 N3G2 C4G2 2.3(28)
N2G2 C2G2 N3G2 C4G2 -178.5(17)
C2G2 N3G2 C4G2 C5G2 0.6(33)
C2G2 N3G2 C4G2 N9G2 -177.6(18)
N3G2 C4G2 C5G2 C6G2 -4.5(39)
N9G2 C4G2 C5G2 C6G2 173.9(20)
N3G2 C4G2 C5G2 N7G2 -179.7(21)
N9G2 C4G2 C5G2 N7G2 -1.4(24)
C2G2 N1G2 C6G2 O6G2 179.5(20)
C2G2 N1G2 C6G2 C5G2 -2.2(29)
C4G2 C5G2 C6G2 O6G2 -177.3(24)
N7G2 C5G2 C6G2 O6G2 -3.3(43)
C4G2 C5G2 C6G2 N1G2 4.7(30)
N7G2 C5G2 C6G2 N1G2 178.6(19)
C4G2 C5G2 N7G2 C8G2 0.7(24)
C6G2 C5G2 N7G2 C8G2 -174.0(24)
C4G2 C5G2 N7G2 Pt4 -178.7(14)
C6G2 C5G2 N7G2 Pt4 6.6(30)
N1A2 Pt4 N7G2 C8G2 -177.7(111)
N42 Pt4 N7G2 C8G2 98.0(24)
N41 Pt4 N7G2 C8G2 -78.0(25)
N1A2 Pt4 N7G2 C5G2 1.5(126)
N42 Pt4 N7G2 C5G2 -82.8(16)
N41 Pt4 N7G2 C5G2 101.1(16)
C5G2 N7G2 C8G2 N9G2 0.4(28)
Pt4 N7G2 C8G2 N9G2 179.6(15)
N7G2 C8G2 N9G2 C9G2 176.2(25)
N7G2 C8G2 N9G2 C4G2 -1.2(28)
C5G2 C4G2 N9G2 C8G2 1.5(25)
N3G2 C4G2 N9G2 C8G2 -179.9(20)
C5G2 C4G2 N9G2 C9G2 -176.0(24)
N3G2 C4G2 N9G2 C9G2 2.6(35)
C8G2 N9G2 C9G2 C7G2 28.4(45)
C4G2 N9G2 C9G2 C7G2 -154.9(27)
C6C1 N1C1 C2C1 O2C1 179.8(16)
C1C1 N1C1 C2C1 O2C1 -1.7(24)
C6C1 N1C1 C2C1 N3C1 -1.0(24)
C1C1 N1C1 C2C1 N3C1 177.5(15)
O2C1 C2C1 N3C1 C4C1 179.7(15)
N1C1 C2C1 N3C1 C4C1 0.5(23)
C2C1 N3C1 C4C1 N4C1 -179.0(15)
C2C1 N3C1 C4C1 C5C1 -0.9(24)
N4C1 C4C1 C5C1 C6C1 179.7(17)
N3C1 C4C1 C5C1 C6C1 1.7(26)
C2C1 N1C1 C6C1 C5C1 1.9(26)
C1C1 N1C1 C6C1 C5C1 -176.6(16)
C4C1 C5C1 C6C1 N1C1 -2.2(27)
C6C2 N1C2 C2C2 O2C2 -177.9(21)
C1C2 N1C2 C2C2 O2C2 1.7(32)
C6C2 N1C2 C2C2 N3C2 2.3(32)
C1C2 N1C2 C2C2 N3C2 -178.1(19)
O2C2 C2C2 N3C2 C4C2 176.6(23)
N1C2 C2C2 N3C2 C4C2 -3.6(34)
C2C2 N3C2 C4C2 C5C2 6.8(40)
C2C2 N3C2 C4C2 N4C2 174.0(22)
N3C2 C4C2 C5C2 C6C2 -7.9(41)
N4C2 C4C2 C5C2 C6C2 -175.2(23)
C2C2 N1C2 C6C2 C5C2 -4.1(35)
C1C2 N1C2 C6C2 C5C2 176.2(22)
C4C2 C5C2 C6C2 N1C2 6.4(38)
C6C3 N1C3 C2C3 O2C3 -179.0(20)
C1C3 N1C3 C2C3 O2C3 -0.9(31)
C6C3 N1C3 C2C3 N3C3 -1.1(30)
C1C3 N1C3 C2C3 N3C3 177.0(18)
O2C3 C2C3 N3C3 C4C3 178.3(19)
N1C3 C2C3 N3C3 C4C3 0.4(28)
C2C3 N3C3 C4C3 N4C3 -178.0(17)
C2C3 N3C3 C4C3 C5C3 0.6(29)
N4C3 C4C3 C5C3 C6C3 177.7(18)
N3C3 C4C3 C5C3 C6C3 -0.9(29)
C2C3 N1C3 C6C3 C5C3 0.9(33)
C1C3 N1C3 C6C3 C5C3 -177.2(19)
C4C3 C5C3 C6C3 N1C3 0.2(31)
C6C4 N1C4 C2C4 O2C4 179.0(19)
C1C4 N1C4 C2C4 O2C4 1.3(28)
C6C4 N1C4 C2C4 N3C4 3.4(27)
C1C4 N1C4 C2C4 N3C4 -174.3(17)
O2C4 C2C4 N3C4 C4C4 -176.9(19)
N1C4 C2C4 N3C4 C4C4 -1.5(26)
C2C4 N3C4 C4C4 C5C4 -0.6(29)
C2C4 N3C4 C4C4 N4C4 178.7(17)
N4C4 C4C4 C5C4 C6C4 -178.2(18)
N3C4 C4C4 C5C4 C6C4 1.0(30)
C2C4 N1C4 C6C4 C5C4 -3.1(29)
C1C4 N1C4 C6C4 C5C4 174.5(18)
C4C4 C5C4 C6C4 N1C4 0.8(30)
O24A Cl2 O22 O22A 49.4(42)
O23A Cl2 O22 O22A 140.4(32)
O21 Cl2 O22 O22A -99.8(33)
O22A Cl2 O22 O22A 0.000(2)
O23 Cl2 O22 O22A 156.9(41)
O24 Cl2 O22 O22A 17.6(37)
O24A Cl2 O22 O23 -107.5(34)
O23A Cl2 O22 O23 -16.5(29)
O21 Cl2 O22 O23 103.2(26)
O22A Cl2 O22 O23 -156.9(41)
O23 Cl2 O22 O23 0.000(5)
O24 Cl2 O22 O23 -139.4(30)
O22 Cl2 O23 O23A -155.2(43)
O24A Cl2 O23 O23A -21.9(47)
O23A Cl2 O23 O23A 0.000(2)
O21 Cl2 O23 O23A 96.8(37)
O22A Cl2 O23 O23A -137.2(37)
O24 Cl2 O23 O23A -65.8(60)
O22 Cl2 O23 O22 0.000(5)
O24A Cl2 O23 O22 133.3(21)
O23A Cl2 O23 O22 155.2(43)
O21 Cl2 O23 O22 -108.0(17)
O22A Cl2 O23 O22 18.0(32)
O24 Cl2 O23 O22 89.4(43)
O22A O22 O23 O23A 0.9(78)
Cl2 O22 O23 O23A 25.9(45)
O22A O22 O23 Cl2 -25.0(43)
Cl2 O22 O23 Cl2 0.000(6)
O22 Cl2 O24 O24A 147.3(29)
O24A Cl2 O24 O24A 0.00(2)
O23A Cl2 O24 O24A 28.4(37)
O21 Cl2 O24 O24A -94.0(31)
O22A Cl2 O24 O24A 161.8(44)
O23 Cl2 O24 O24A 68.4(55)
O22 Cl2 O24 O22A -14.5(31)
O24A Cl2 O24 O22A -161.8(44)
O23A Cl2 O24 O22A -133.4(28)
O21 Cl2 O24 O22A 104.2(27)
O22A Cl2 O24 O22A 0.000(12)
O23 Cl2 O24 O22A -93.4(51)
Cl2 O22 O22A O24 -21.4(44)
O23 O22 O22A O24 0.1(74)
Cl2 O22 O22A Cl2 0.0
O23 O22 O22A Cl2 21.6(37)
O24A O24 O22A O22 2.9(84)
Cl2 O24 O22A O22 22.1(45)
O24A O24 O22A Cl2 -19.2(45)
Cl2 O24 O22A Cl2 0.000(11)
O22 Cl2 O22A O22 0.000(1)
O24A Cl2 O22A O22 -147.4(28)
O23A Cl2 O22A O22 -65.7(46)
O21 Cl2 O22A O22 99.5(29)
O23 Cl2 O22A O22 -24.6(44)
O24 Cl2 O22A O22 -159.9(42)
O22 Cl2 O22A O24 159.9(42)
O24A Cl2 O22A O24 12.5(30)
O23A Cl2 O22A O24 94.2(39)
O21 Cl2 O22A O24 -100.7(25)
O23 Cl2 O22A O24 135.3(34)
O24 Cl2 O22A O24 0.000(12)
Cl2 O23 O23A Cl2 0.000(3)
O22 O23 O23A Cl2 -21.7(36)
Cl2 O23 O23A O24A 18.4(38)
O22 O23 O23A O24A -3.3(71)
O22 Cl2 O23A O23 25.3(45)
O24A Cl2 O23A O23 159.5(44)
O21 Cl2 O23A O23 -96.7(42)
O22A Cl2 O23A O23 68.9(56)
O23 Cl2 O23A O23 0.000(4)
O24 Cl2 O23A O23 140.0(43)
O22 Cl2 O23A O24A -134.2(19)
O24A Cl2 O23A O24A 0.000(8)
O21 Cl2 O23A O24A 103.9(17)
O22A Cl2 O23A O24A -90.6(39)
O23 Cl2 O23A O24A -159.5(44)
O24 Cl2 O23A O24A -19.4(25)
O22A O24 O24A Cl2 18.2(42)
Cl2 O24 O24A Cl2 0.000(11)
O22A O24 O24A O23A -5.3(67)
Cl2 O24 O24A O23A -23.4(29)
O22 Cl2 O24A O24 -49.2(42)
O23A Cl2 O24A O24 -153.8(34)
O21 Cl2 O24A O24 101.0(31)
O22A Cl2 O24A O24 -15.8(38)
O23 Cl2 O24A O24 -139.7(37)
O24 Cl2 O24A O24 0.000(15)
O22 Cl2 O24A O23A 104.7(25)
O23A Cl2 O24A O23A 0.000(7)
O21 Cl2 O24A O23A -105.1(15)
O22A Cl2 O24A O23A 138.0(24)
O23 Cl2 O24A O23A 14.1(30)
O24 Cl2 O24A O23A 153.8(34)
O23 O23A O24A O24 6.3(70)
Cl2 O23A O24A O24 28.8(37)
O23 O23A O24A Cl2 -22.5(48)
Cl2 O23A O24A Cl2 0.000(10)
O32A Cl3 O32 O32A 0.000(12)
O34 Cl3 O32 O32A -176.2(53)
O34A Cl3 O32 O32A -137.8(61)
O31 Cl3 O32 O32A 81.3(52)
O33 Cl3 O32 O32A -66.1(58)
O33A Cl3 O32 O32A -34.2(54)
O32 Cl3 O33 O33A 50.2(44)
O32A Cl3 O33 O33A 8.9(48)
O34 Cl3 O33 O33A 170.7(39)
O34A Cl3 O33 O33A 122.6(49)
O31 Cl3 O33 O33A -99.5(33)
O33A Cl3 O33 O33A 0.000(15)
O32 Cl3 O34 O34A 56.1(57)
O32A Cl3 O34 O34A 49.7(113)
O34A Cl3 O34 O34A 0.000(8)
O31 Cl3 O34 O34A 173.5(52)
O33 Cl3 O34 O34A -82.4(53)
O33A Cl3 O34 O34A -74.5(61)
Cl3 O33 O33A Cl3 0.000(9)
Cl3 O33 O33A O32A -8.6(45)
O32 Cl3 O33A O33 -146.3(31)
O32A Cl3 O33A O33 -170.8(49)
O34 Cl3 O33A O33 -11.7(49)
O34A Cl3 O33A O33 -59.5(48)
O31 Cl3 O33A O33 92.7(31)
O33 Cl3 O33A O33 0.00(2)
O32 Cl3 O33A O32A 24.6(38)
O32A Cl3 O33A O32A 0.00(2)
O34 Cl3 O33A O32A 159.1(45)
O34A Cl3 O33A O32A 111.3(49)
O31 Cl3 O33A O32A -96.5(35)
O33 Cl3 O33A O32A 170.8(49)
Cl3 O32 O32A Cl3 0.000(11)
Cl3 O32 O32A O33A 33.9(41)
O32 Cl3 O32A O32 0.000(11)
O34 Cl3 O32A O32 8.7(122)
O34A Cl3 O32A O32 47.4(63)
O31 Cl3 O32A O32 -113.1(42)
O33 Cl3 O32A O32 137.1(39)
O33A Cl3 O32A O32 143.6(56)
O32 Cl3 O32A O33A -143.6(56)
O34 Cl3 O32A O33A -134.9(85)
O34A Cl3 O32A O33A -96.2(46)
O31 Cl3 O32A O33A 103.3(25)
O33 Cl3 O32A O33A -6.5(35)
O33A Cl3 O32A O33A 0.00(2)
O33 O33A O32A O32 -26.7(90)
Cl3 O33A O32A O32 -36.5(47)
O33 O33A O32A Cl3 9.8(52)
Cl3 O33A O32A Cl3 0.00(2)
Cl3 O34 O34A Cl3 0.000(6)
O32 Cl3 O34A O34 -130.1(49)
O32A Cl3 O34A O34 -160.5(50)
O34 Cl3 O34A O34 0.000(7)
O31 Cl3 O34A O34 -9.8(79)
O33 Cl3 O34A O34 92.4(47)
O33A Cl3 O34A O34 128.1(45)
O43A N40 O41A O4WA -169.4(84)
O42A N40 O41A O4WA 0.1(96)
Cl5A Cl5 O51 O51A -0.4(12)
O54A Cl5 O51 O51A 60.7(13)
O53 Cl5 O51 O51A -177.6(13)
O52A Cl5 O51 O51A -59.3(13)
O51A Cl5 O51 O51A 0.000(8)
Cl5A Cl5 O51 Cl5A 0.000(7)
O54A Cl5 O51 Cl5A 61.1(9)
O53 Cl5 O51 Cl5A -177.3(14)
O52A Cl5 O51 Cl5A -58.9(9)
O51A Cl5 O51 Cl5A 0.4(12)
O51 Cl5 Cl5A O52A -111.8(12)
O54A Cl5 Cl5A O52A 137.2(13)
O53 Cl5 Cl5A O52A 61.7(30)
O52A Cl5 Cl5A O52A 0.00(2)
O51A Cl5 Cl5A O52A -112.2(12)
O51 Cl5 Cl5A O54A 111.1(11)
O54A Cl5 Cl5A O54A 0.000(11)
O53 Cl5 Cl5A O54A -75.5(30)
O52A Cl5 Cl5A O54A -137.2(13)
O51A Cl5 Cl5A O54A 110.6(12)
O51 Cl5 Cl5A O53A 177.9(39)
O54A Cl5 Cl5A O53A 66.9(40)
O53 Cl5 Cl5A O53A -8.6(60)
O52A Cl5 Cl5A O53A -70.3(40)
O51A Cl5 Cl5A O53A 177.5(44)
O51 Cl5 Cl5A O51A 0.4(13)
O54A Cl5 Cl5A O51A -110.6(12)
O53 Cl5 Cl5A O51A 173.9(29)
O52A Cl5 Cl5A O51A 112.2(12)
O51A Cl5 Cl5A O51A 0.000(8)
O51 Cl5 Cl5A O51 0.000(8)
O54A Cl5 Cl5A O51 -111.1(11)
O53 Cl5 Cl5A O51 173.5(34)
O52A Cl5 Cl5A O51 111.8(12)
O51A Cl5 Cl5A O51 -0.4(13)
Cl5 O51 Cl5A Cl5 0.000(13)
O51A O51 Cl5A Cl5 179.4(17)
Cl5 O51 Cl5A O52A 56.2(10)
O51A O51 Cl5A O52A -124.4(14)
Cl5 O51 Cl5A O54A -55.8(10)
O51A O51 Cl5A O54A 123.7(14)
Cl5 O51 Cl5A O53A -178.4(30)
O51A O51 Cl5A O53A 1.0(31)
Cl5 O51 Cl5A O51A -179.4(18)
O51A O51 Cl5A O51A 0.000(13)
Cl5 Cl5A O51A O51 -0.4(12)
O52A Cl5A O51A O51 60.9(14)
O54A Cl5A O51A O51 -60.4(14)
O53A Cl5A O51A O51 -179.6(13)
O51 Cl5A O51A O51 0.000(11)
Cl5 Cl5A O51A Cl5 0.000(10)
O52A Cl5A O51A Cl5 61.3(9)
O54A Cl5A O51A Cl5 -60.0(9)
O53A Cl5A O51A Cl5 -179.2(15)
O51 Cl5A O51A Cl5 0.4(12)
Cl5 O51 O51A Cl5A 0.4(12)
Cl5A O51 O51A Cl5A 0.000(10)
Cl5 O51 O51A Cl5 0.000(11)
Cl5A O51 O51A Cl5 -0.4(12)
Cl5A Cl5 O51A Cl5A 0.000(12)
O51 Cl5 O51A Cl5A -179.5(17)
O54A Cl5 O51A Cl5A 55.7(10)
O53 Cl5 O51A Cl5A -173.6(30)
O52A Cl5 O51A Cl5A -53.3(10)
Cl5A Cl5 O51A O51 179.5(17)
O51 Cl5 O51A O51 0.000(14)
O54A Cl5 O51A O51 -124.8(14)
O53 Cl5 O51A O51 5.8(32)
O52A Cl5 O51A O51 126.1(14)
Cl5 Cl5A O52A Cl5 0.00(2)
O54A Cl5A O52A Cl5 39.7(11)
O53A Cl5A O52A Cl5 161.5(16)
O51A Cl5A O52A Cl5 -80.3(15)
O51 Cl5A O52A Cl5 -39.9(8)
Cl5A Cl5 O52A Cl5A 0.00(2)
O51 Cl5 O52A Cl5A 82.8(14)
O54A Cl5 O52A Cl5A -38.8(11)
O53 Cl5 O52A Cl5A -158.3(14)
O51A Cl5 O52A Cl5A 42.1(9)
Cl5A Cl5 O54A Cl5A 0.000(11)
O51 Cl5 O54A Cl5A -84.0(14)
O53 Cl5 O54A Cl5A 155.6(14)
O52A Cl5 O54A Cl5A 37.9(11)
O51A Cl5 O54A Cl5A -42.6(8)
Cl5 Cl5A O54A Cl5 0.000(12)
O52A Cl5A O54A Cl5 -40.4(12)
O53A Cl5A O54A Cl5 -161.8(16)
O51A Cl5A O54A Cl5 80.6(15)
O51 Cl5A O54A Cl5 40.3(8)
